data_7134982
loop_
_publ_author_name
'Espineira-Gutierrez, Adrian'
'Caro-Noakes, Ines'
'Zhang, Min'
'Mas-Torrent, Marta'
'Regulska, Elzbieta'
'Romero-Nieto, Carlos'

_publ_section_title
;
 The role of main group elements in shaping the properties of
 linearly-fused heterohexaarenes.
;
_journal_issue 80
_journal_name_full 'Chemical communications (Cambridge, England)'
_journal_page_first 15590
_journal_page_last 15593
_journal_paper_doi 10.1039/d5cc03235k
_journal_volume 61
_journal_year 2025
_chemical_formula_moiety 'C46 H52 Si2'
_chemical_formula_sum 'C46 H52 Si2'
_chemical_formula_weight 661.05
_chemical_name_systematic Disila-hexaarene
_space_group_crystal_system triclinic
_space_group_IT_number 2
_space_group_name_Hall '-P 1'
_space_group_name_H-M_alt 'P -1'
_atom_sites_solution_hydrogens geom
_atom_sites_solution_primary dual
_audit_creation_date 2024-04-17
_audit_creation_method
;
Olex2 1.5
(compiled 2024.02.16 svn.r378c4104 for OlexSys, GUI svn.r6928)
;
_audit_update_record
;
2025-05-28 deposited with the CCDC.	2025-08-12 downloaded from the CCDC.
;
_cell_angle_alpha 82.407(10)
_cell_angle_beta 81.941(10)
_cell_angle_gamma 74.764(8)
_cell_formula_units_Z 4
_cell_length_a 9.869(6)
_cell_length_b 12.442(7)
_cell_length_c 32.249(19)
_cell_measurement_temperature 296.15
_cell_volume 3764(4)
_computing_molecular_graphics 'Olex2 1.5 (Dolomanov et al., 2009)'
_computing_publication_material 'Olex2 1.5 (Dolomanov et al., 2009)'
_computing_structure_refinement 'SHELXL 2019/3 (Sheldrick, 2015)'
_computing_structure_solution 'SHELXT  (Sheldrick, 2015)'
_diffrn_ambient_temperature 296.15
_diffrn_detector 'Bruker APEX2 area detector'
_diffrn_detector_area_resol_mean 7.9
_diffrn_detector_type 'CCD area detector'
_diffrn_measured_fraction_theta_full 0.986
_diffrn_measured_fraction_theta_max 0.986
_diffrn_measurement_device 'three-circle diffractometer'
_diffrn_measurement_method '\w and \f scans'
_diffrn_radiation_monochromator 'mirror optics'
_diffrn_radiation_probe x-ray
_diffrn_radiation_type MoK\a
_diffrn_radiation_wavelength 0.71073
_diffrn_reflns_av_R_equivalents 0.0811
_diffrn_reflns_av_unetI/netI 0.1138
_diffrn_reflns_Laue_measured_fraction_full 0.986
_diffrn_reflns_Laue_measured_fraction_max 0.986
_diffrn_reflns_limit_h_max 10
_diffrn_reflns_limit_h_min -10
_diffrn_reflns_limit_k_max 13
_diffrn_reflns_limit_k_min -13
_diffrn_reflns_limit_l_max 31
_diffrn_reflns_limit_l_min -34
_diffrn_reflns_number 20144
_diffrn_reflns_point_group_measured_fraction_full 0.986
_diffrn_reflns_point_group_measured_fraction_max 0.986
_diffrn_reflns_theta_full 22.464
_diffrn_reflns_theta_max 22.464
_diffrn_reflns_theta_min 1.705
_diffrn_source 'microfocus sealed X-ray tube'
_diffrn_source_type 'Incoatec I\ms'
_exptl_absorpt_coefficient_mu 0.126
_exptl_absorpt_correction_T_max 0.9593
_exptl_absorpt_correction_T_min 0.7959
_exptl_absorpt_correction_type multi-scan
_exptl_absorpt_process_details
;
SADABS-2016/2 (Bruker,2016/2) was used for absorption correction.
wR2(int) was 0.0868 before and 0.0569 after correction.
The Ratio of minimum to maximum transmission is 0.8297.
The \l/2 correction factor is Not present.
;
_exptl_crystal_colour 'clear light colourless'
_exptl_crystal_colour_lustre clear
_exptl_crystal_colour_modifier light
_exptl_crystal_colour_primary colourless
_exptl_crystal_density_diffrn 1.167
_exptl_crystal_description needle
_exptl_crystal_F_000 1424
_exptl_crystal_preparation 'Evaporation from chloroform'
_exptl_crystal_recrystallization_method 'Re-crystallisation from solvent: chloroform'
_exptl_crystal_size_max 0.25
_exptl_crystal_size_mid 0.04
_exptl_crystal_size_min 0.03
_refine_diff_density_max 0.551
_refine_diff_density_min -0.589
_refine_diff_density_rms 0.149
_refine_ls_extinction_coef 0.036(4)
_refine_ls_extinction_expression Fc^*^=kFc[1+0.001xFc^2^\l^3^/sin(2\q)]^-1/4^
_refine_ls_extinction_method 'SHELXL-2019/2 (Sheldrick 2019)'
_refine_ls_goodness_of_fit_ref 1.083
_refine_ls_hydrogen_treatment constr
_refine_ls_matrix_type full
_refine_ls_number_parameters 874
_refine_ls_number_reflns 9659
_refine_ls_number_restraints 1331
_refine_ls_restrained_S_all 1.035
_refine_ls_R_factor_all 0.1791
_refine_ls_R_factor_gt 0.1091
_refine_ls_shift/su_max 0.001
_refine_ls_shift/su_mean 0.000
_refine_ls_structure_factor_coef Fsqd
_refine_ls_weighting_details 'w=1/[\s^2^(Fo^2^)+(0.2000P)^2^] where P=(Fo^2^+2Fc^2^)/3'
_refine_ls_weighting_scheme calc
_refine_ls_wR_factor_gt 0.2711
_refine_ls_wR_factor_ref 0.3603
_reflns_Friedel_coverage 0.000
_reflns_number_gt 5070
_reflns_number_total 9659
_reflns_threshold_expression 'I > 2\s(I)'
_cod_data_source_file d5cc03235k2.cif
_cod_data_source_block elz
_cod_depositor_comments 'Adding full bibliography for 7134982.cif.'
_cod_database_code 7134982
_shelx_shelxl_version_number 2019/3
_shelx_space_group_comment
;
The symmetry employed for this shelxl refinement is uniquely defined
by the following loop, which should always be used as a source of
symmetry information in preference to the above space-group names.
They are only intended as comments.
;
_shelx_estimated_absorpt_t_max 0.996
_shelx_estimated_absorpt_t_min 0.969
_olex2_refinement_description
;
1. Fixed Uiso
 At 1.2 times of:
  All C(H) groups, All C(H,H) groups
 At 1.5 times of:
  All C(H,H,H) groups
2. Rigid body (RIGU) restrains
 All non-hydrogen atoms
 with sigma for 1-2 distances of 0.004 and sigma for 1-3 distances of 0.004
3. Same fragment restrains
{C76_1, C59_1, Si3_1, C67_1, Si4_1, C68_1, Si4_1, C69_1, Si3_1, C70_1, C71_1,
C72_1, C73_1, C74_1, C75_1, C64_1, C65_1, C66_1, C60_1, C61_1, C63_1, C62_1,
C57_1, C58_1, C47_1, C48_1, C49_1, C50_1, C51_1, C56_1, C55_1, C54_1, C53_1,
C52_1, C81_1, C82_1, C83_1, C84_1, C77_1, C78_1, C79_1, C80_1, C85_1, C86_1,
C87_1, C88_1, C89_1, C90_1, C91_1, C92_1, C67_1, C68_1, C69_1, C70_1, C71_1,
C72_1, C73_1, C74_1, C75_1, C76_1, C64_1, C65_1, C66_1, C60_1, C61_1, C63_1,
C62_1, C57_1, C58_1, C59_1, C47_1, C48_1, C49_1, C50_1, C51_1, C52_1, C53_1,
C54_1, C55_1, C56_1, C85_1, C86_1, C87_1, C88_1, C89_1, C90_1, C91_1, C92_1,
C81_1, C82_1, C83_1, C84_1, C77_1, C78_1, C79_1, C80_1} sigma for 1-2: 0.02,
1-3: 0.04
as in
{C1_1, C1K_1, Si1_1, C2_1, Si2_1, C3_1, Si3_1, C4_1, Si4_1, C5_1, C6_1, C7_1,
C8_1, C9_1, C10_1, C11_1, C12_1, C13_1, C14_1, C15_1, C16_1, C17_1, C18_1,
C19_1, C20_1, C21_1, C22_1, C23_1, C24_1, C25_1, C26_1, C27_1, C28_1, C29_1,
C30_1, C31_1, C32_1, C33_1, C34_1, C35_1, C36_1, C37_1, C38_1, C39_1, C41_1,
C42_1, C43_1, C44_1, C45_1, C46_1, C47_1, C48_1, C49_1, C50_1, C51_1, C52_1,
C53_1, C54_1, C55_1, C56_1, C57_1, C58_1, C59_1, C60_1, C61_1, C62_1, C63_1,
C64_1, C65_1, C66_1, C67_1, C68_1, C69_1, C70_1, C71_1, C72_1, C73_1, C74_1,
C75_1, C76_1, C77_1, C78_1, C79_1, C80_1, C81_1, C82_1, C83_1, C84_1, C85_1,
C86_1, C87_1, C88_1, C89_1, C90_1, C91_1, C92_1}
4.a Secondary CH2 refined with riding coordinates:
 C30(H30A,H30B), C31(H31A,H31B), C32(H32A,H32B), C34(H34A,H34B), C35(H35A,
 H35B), C36(H36A,H36B), C38(H38A,H38B), C39(H39A,H39B), C41(H41A,H41B),
 C43(H43A,H43B), C44(H44A,H44B), C45(H45A,H45B), C77(H77A,H77B), C78(H78A,H78B),
  C79(H79A,H79B), C81(H81A,H81B), C82(H82A,H82B), C83(H83A,H83B), C85(H85A,
 H85B), C86(H86A,H86B), C87(H87A,H87B), C89(H89A,H89B), C90(H90A,H90B),
 C91(H91A,H91B)
4.b Aromatic/amide H refined with riding coordinates:
 C1K(H1K), C3(H3), C4(H4), C5(H5), C7(H7), C8(H8), C9(H9), C13(H13), C16(H16),
 C17(H17), C21(H21), C22(H22), C23(H23), C27(H27), C28(H28), C29(H29), C48(H48),
  C49(H49), C50(H50), C52(H52), C53(H53), C54(H54), C59(H59), C62(H62),
 C63(H63), C66(H66), C68(H68), C69(H69), C70(H70), C72(H72), C73(H73), C74(H74)
4.c Idealised Me refined as rotating group:
 C33(H33A,H33B,H33C), C37(H37A,H37B,H37C), C42(H42A,H42B,H42C), C46(H46A,H46B,
 H46C), C80(H80A,H80B,H80C), C84(H84A,H84B,H84C), C88(H88A,H88B,H88C), C92(H92A,
 H92B,H92C)
;
_olex2_exptl_crystal_mounting_method 'In the oil'
_olex2_submission_original_sample_id AE265
_olex2_submission_special_instructions 'No special instructions were received'

loop_
_space_group_symop_operation_xyz
'x, y, z'
'-x, -y, -z'

loop_
_atom_site_label
_atom_site_type_symbol
_atom_site_fract_x
_atom_site_fract_y
_atom_site_fract_z
_atom_site_U_iso_or_equiv
_atom_site_adp_type
_atom_site_occupancy
_atom_site_site_symmetry_order
_atom_site_calc_flag
_atom_site_refinement_flags_posn
_atom_site_refinement_flags_adp
_atom_site_refinement_flags_occupancy
_atom_site_disorder_assembly
_atom_site_disorder_group
C1_1 C 0.8108(7) 0.6357(5) 0.4516(2) 0.0642(18) Uani 1 1 d D . . . .
C1K_1 C 1.0250(7) 0.7809(6) 0.6191(2) 0.0666(19) Uani 1 1 d D . . . .
H1K_1 H 1.056808 0.845817 0.612323 0.080 Uiso 1 1 calc R U . . .
Si1_1 Si 0.8843(2) 0.83520(18) 0.46442(6) 0.0705(7) Uani 1 1 d D . . . .
C2_1 C 0.8597(7) 0.7298(5) 0.4326(2) 0.0626(18) Uani 1 1 d D . . . .
Si2_1 Si 1.1327(2) 0.77768(18) 0.69445(7) 0.0660(7) Uani 1 1 d D . . . .
C3_1 C 0.8749(8) 0.7521(6) 0.3898(2) 0.074(2) Uani 1 1 d D . . . .
H3_1 H 0.909831 0.813085 0.377914 0.089 Uiso 1 1 calc R U . . .
Si3_1 Si 1.5954(2) 0.74261(17) 0.80785(6) 0.0615(7) Uani 1 1 d D . . . .
C4_1 C 0.8392(8) 0.6850(6) 0.3630(2) 0.077(2) Uani 1 1 d D . . . .
H4_1 H 0.851766 0.700078 0.333930 0.093 Uiso 1 1 calc R U . . .
Si4_1 Si 1.1477(2) 0.68671(17) 1.03320(6) 0.0633(7) Uani 1 1 d D . . . .
C5_1 C 0.7859(9) 0.5981(6) 0.3812(2) 0.080(2) Uani 1 1 d D . . . .
H5_1 H 0.760043 0.554098 0.363987 0.096 Uiso 1 1 calc R U . . .
C6_1 C 0.7683(8) 0.5718(6) 0.4249(2) 0.0669(19) Uani 1 1 d D . . . .
C7_1 C 0.7094(9) 0.4840(7) 0.4421(3) 0.083(2) Uani 1 1 d D . . . .
H7_1 H 0.685149 0.440068 0.424504 0.100 Uiso 1 1 calc R U . . .
C8_1 C 0.6877(10) 0.4625(7) 0.4832(3) 0.089(3) Uani 1 1 d D . . . .
H8_1 H 0.641684 0.407167 0.494539 0.106 Uiso 1 1 calc R U . . .
C9_1 C 0.7326(9) 0.5216(7) 0.5099(2) 0.084(2) Uani 1 1 d D . . . .
H9_1 H 0.717831 0.502758 0.538732 0.101 Uiso 1 1 calc R U . . .
C10_1 C 0.7975(7) 0.6060(5) 0.4959(2) 0.0595(17) Uani 1 1 d D . . . .
C11_1 C 0.8544(7) 0.6555(5) 0.5277(2) 0.0590(17) Uani 1 1 d D . . . .
C12_1 C 0.8985(7) 0.7580(5) 0.51703(19) 0.0620(18) Uani 1 1 d D . . . .
C13_1 C 0.9541(7) 0.7966(6) 0.5474(2) 0.0640(19) Uani 1 1 d D . . . .
H13_1 H 0.985063 0.861675 0.540162 0.077 Uiso 1 1 calc R U . . .
C14_1 C 0.9669(7) 0.7450(6) 0.58797(19) 0.0593(17) Uani 1 1 d D . . . .
C15_1 C 0.9162(7) 0.6482(6) 0.59888(19) 0.0568(17) Uani 1 1 d D . . . .
C16_1 C 0.8656(8) 0.6052(6) 0.5678(2) 0.0669(19) Uani 1 1 d D . . . .
H16_1 H 0.837936 0.538549 0.574923 0.080 Uiso 1 1 calc R U . . .
C17_1 C 0.9263(7) 0.5953(6) 0.6389(2) 0.0612(18) Uani 1 1 d D . . . .
H17_1 H 0.890287 0.532465 0.645977 0.073 Uiso 1 1 calc R U . . .
C18_1 C 0.9868(7) 0.6300(5) 0.66925(19) 0.0561(17) Uani 1 1 d D . . . .
C19_1 C 1.0384(7) 0.7280(6) 0.6585(2) 0.0587(17) Uani 1 1 d D . . . .
C20_1 C 1.0970(7) 0.6957(6) 0.7447(2) 0.0630(18) Uani 1 1 d D . . . .
C21_1 C 1.1340(8) 0.7244(7) 0.7808(2) 0.077(2) Uani 1 1 d D . . . .
H21_1 H 1.164245 0.789645 0.779460 0.093 Uiso 1 1 calc R U . . .
C22_1 C 1.1272(8) 0.6583(7) 0.8193(2) 0.084(2) Uani 1 1 d D . . . .
H22_1 H 1.152747 0.679534 0.843113 0.100 Uiso 1 1 calc R U . . .
C23_1 C 1.0840(8) 0.5646(7) 0.8216(2) 0.079(2) Uani 1 1 d D . . . .
H23_1 H 1.080673 0.520366 0.847175 0.094 Uiso 1 1 calc R U . . .
C24_1 C 1.0427(7) 0.5305(6) 0.7858(2) 0.0654(18) Uani 1 1 d D . . . .
C25_1 C 1.0439(7) 0.5993(5) 0.74661(19) 0.0578(17) Uani 1 1 d D . . . .
C26_1 C 0.9965(7) 0.5643(6) 0.71160(19) 0.0615(18) Uani 1 1 d D . . . .
C27_1 C 0.9575(7) 0.4654(6) 0.7176(2) 0.0642(19) Uani 1 1 d D . . . .
H27_1 H 0.927451 0.441516 0.695158 0.077 Uiso 1 1 calc R U . . .
C28_1 C 0.9608(8) 0.3984(6) 0.7560(2) 0.071(2) Uani 1 1 d D . . . .
H28_1 H 0.934270 0.331293 0.758388 0.085 Uiso 1 1 calc R U . . .
C29_1 C 1.0016(8) 0.4297(6) 0.7894(2) 0.074(2) Uani 1 1 d D . . . .
H29_1 H 1.002720 0.384797 0.814849 0.088 Uiso 1 1 calc R U . . .
C30_1 C 1.0743(8) 0.9299(6) 0.6967(3) 0.086(2) Uani 1 1 d D . . . .
H30A_1 H 1.123158 0.948862 0.717736 0.103 Uiso 1 1 calc R U . . .
H30B_1 H 1.105660 0.965511 0.669781 0.103 Uiso 1 1 calc R U . . .
C31_1 C 0.9198(9) 0.9812(7) 0.7064(3) 0.102(3) Uani 1 1 d D . . . .
H31A_1 H 0.886009 0.942823 0.732415 0.122 Uiso 1 1 calc R U . . .
H31B_1 H 0.870757 0.968265 0.684237 0.122 Uiso 1 1 calc R U . . .
C32_1 C 0.8808(11) 1.1050(7) 0.7109(4) 0.124(4) Uani 1 1 d D . . . .
H32A_1 H 0.924992 1.117319 0.734280 0.149 Uiso 1 1 calc R U . . .
H32B_1 H 0.920099 1.142783 0.685629 0.149 Uiso 1 1 calc R U . . .
C33_1 C 0.7305(12) 1.1567(9) 0.7177(5) 0.165(5) Uani 1 1 d D . . . .
H33A_1 H 0.715394 1.236634 0.715267 0.247 Uiso 1 1 calc R U . . .
H33B_1 H 0.693546 1.131287 0.745313 0.247 Uiso 1 1 calc R U . . .
H33C_1 H 0.683102 1.136456 0.696998 0.247 Uiso 1 1 calc R U . . .
C34_1 C 1.3272(7) 0.7368(6) 0.6780(2) 0.074(2) Uani 1 1 d D . . . .
H34A_1 H 1.347408 0.782154 0.652123 0.089 Uiso 1 1 calc R U . . .
H34B_1 H 1.375635 0.754538 0.699367 0.089 Uiso 1 1 calc R U . . .
C35_1 C 1.3868(7) 0.6163(6) 0.6710(3) 0.077(2) Uani 1 1 d D . . . .
H35A_1 H 1.363058 0.571560 0.696645 0.092 Uiso 1 1 calc R U . . .
H35B_1 H 1.339421 0.599770 0.649148 0.092 Uiso 1 1 calc R U . . .
C36_1 C 1.5419(8) 0.5788(7) 0.6591(3) 0.095(3) Uani 1 1 d D . . . .
H36A_1 H 1.567221 0.625640 0.634231 0.114 Uiso 1 1 calc R U . . .
H36B_1 H 1.590088 0.590769 0.681640 0.114 Uiso 1 1 calc R U . . .
C37_1 C 1.5948(10) 0.4607(8) 0.6503(4) 0.125(4) Uani 1 1 d D . . . .
H37A_1 H 1.695964 0.442786 0.644811 0.188 Uiso 1 1 calc R U . . .
H37B_1 H 1.555238 0.449133 0.626220 0.188 Uiso 1 1 calc R U . . .
H37C_1 H 1.567626 0.413189 0.674272 0.188 Uiso 1 1 calc R U . . .
C38_1 C 1.0381(8) 0.8898(7) 0.4439(3) 0.089(2) Uani 1 1 d D . . . .
H38A_1 H 1.018692 0.933243 0.417130 0.106 Uiso 1 1 calc R U . . .
H38B_1 H 1.046272 0.941152 0.462977 0.106 Uiso 1 1 calc R U . . .
C39_1 C 1.1795(8) 0.8078(8) 0.4371(3) 0.110(3) Uani 1 1 d D . . . .
H39A_1 H 1.174780 0.758226 0.416817 0.132 Uiso 1 1 calc R U . . .
H39B_1 H 1.199745 0.762343 0.463431 0.132 Uiso 1 1 calc R U . . .
C41_1 C 1.3001(9) 0.8631(8) 0.4215(3) 0.110(3) Uani 1 1 d D . . . .
H41A_1 H 1.280916 0.907009 0.394866 0.132 Uiso 1 1 calc R U . . .
H41B_1 H 1.303208 0.914072 0.441476 0.132 Uiso 1 1 calc R U . . .
C42_1 C 1.4407(10) 0.7824(9) 0.4158(4) 0.137(4) Uani 1 1 d D . . . .
H42A_1 H 1.512496 0.822751 0.407974 0.205 Uiso 1 1 calc R U . . .
H42B_1 H 1.441587 0.736270 0.394115 0.205 Uiso 1 1 calc R U . . .
H42C_1 H 1.458720 0.736085 0.441724 0.205 Uiso 1 1 calc R U . . .
C43_1 C 0.7205(8) 0.9529(6) 0.4669(2) 0.083(2) Uani 1 1 d D . . . .
H43A_1 H 0.642892 0.922299 0.480627 0.100 Uiso 1 1 calc R U . . .
H43B_1 H 0.733334 1.005259 0.484879 0.100 Uiso 1 1 calc R U . . .
C44_1 C 0.6757(9) 1.0186(6) 0.4258(2) 0.089(3) Uani 1 1 d D . . . .
H44A_1 H 0.752988 1.049155 0.411764 0.107 Uiso 1 1 calc R U . . .
H44B_1 H 0.660500 0.967134 0.407863 0.107 Uiso 1 1 calc R U . . .
C45_1 C 0.5436(10) 1.1138(7) 0.4298(3) 0.099(3) Uani 1 1 d D . . . .
H45A_1 H 0.516281 1.142230 0.401929 0.119 Uiso 1 1 calc R U . . .
H45B_1 H 0.467528 1.084744 0.445621 0.119 Uiso 1 1 calc R U . . .
C46_1 C 0.5607(13) 1.2076(8) 0.4508(3) 0.136(4) Uani 1 1 d D . . . .
H46A_1 H 0.481282 1.270706 0.447165 0.204 Uiso 1 1 calc R U . . .
H46B_1 H 0.645933 1.228101 0.438600 0.204 Uiso 1 1 calc R U . . .
H46C_1 H 0.565777 1.184906 0.480305 0.204 Uiso 1 1 calc R U . . .
C47_1 C 0.9767(7) 0.7624(6) 1.0582(2) 0.0642(18) Uani 1 1 d D . . . .
C48_1 C 0.9392(8) 0.7319(6) 1.0999(2) 0.080(2) Uani 1 1 d D . . . .
H48_1 H 1.003144 0.675670 1.114251 0.096 Uiso 1 1 calc R U . . .
C49_1 C 0.8105(9) 0.7807(7) 1.1218(3) 0.084(2) Uani 1 1 d D . . . .
H49_1 H 0.788590 0.756270 1.149880 0.101 Uiso 1 1 calc R U . . .
C50_1 C 0.7187(9) 0.8633(7) 1.1018(2) 0.081(2) Uani 1 1 d D . . . .
H50_1 H 0.631884 0.895634 1.116130 0.097 Uiso 1 1 calc R U . . .
C51_1 C 0.7515(7) 0.9019(6) 1.0595(2) 0.0670(19) Uani 1 1 d D . . . .
C52_1 C 0.6524(8) 0.9878(6) 1.0405(2) 0.074(2) Uani 1 1 d D . . . .
H52_1 H 0.566569 1.018482 1.055601 0.088 Uiso 1 1 calc R U . . .
C53_1 C 0.6803(8) 1.0268(7) 1.0000(3) 0.077(2) Uani 1 1 d D . . . .
H53_1 H 0.613566 1.084328 0.987281 0.093 Uiso 1 1 calc R U . . .
C54_1 C 0.8090(7) 0.9813(6) 0.9771(2) 0.070(2) Uani 1 1 d D . . . .
H54_1 H 0.825886 1.010288 0.949342 0.084 Uiso 1 1 calc R U . . .
C55_1 C 0.9119(6) 0.8957(5) 0.99372(19) 0.0539(16) Uani 1 1 d D . . . .
C56_1 C 0.8831(7) 0.8522(5) 1.0366(2) 0.0587(17) Uani 1 1 d D . . . .
C57_1 C 1.0476(6) 0.8541(5) 0.96609(19) 0.0534(16) Uani 1 1 d D . . . .
C58_1 C 1.1573(7) 0.7601(5) 0.98003(19) 0.0550(17) Uani 1 1 d D . . . .
C59_1 C 1.2742(7) 0.7233(6) 0.9518(2) 0.0611(18) Uani 1 1 d D . . . .
H59_1 H 1.343866 0.661292 0.960449 0.073 Uiso 1 1 calc R U . . .
C60_1 C 1.2932(6) 0.7741(5) 0.91092(19) 0.0516(16) Uani 1 1 d D . . . .
C61_1 C 1.1884(7) 0.8676(5) 0.89798(19) 0.0559(17) Uani 1 1 d D . . . .
C62_1 C 1.0680(7) 0.9045(5) 0.9259(2) 0.0577(17) Uani 1 1 d D . . . .
H62_1 H 0.998379 0.966011 0.916808 0.069 Uiso 1 1 calc R U . . .
C63_1 C 1.2090(7) 0.9223(5) 0.85707(19) 0.0565(17) Uani 1 1 d D . . . .
H63_1 H 1.137968 0.983178 0.848357 0.068 Uiso 1 1 calc R U . . .
C64_1 C 1.3279(6) 0.8902(5) 0.82969(19) 0.0561(17) Uani 1 1 d D . . . .
C65_1 C 1.4326(6) 0.7929(5) 0.84233(19) 0.0538(16) Uani 1 1 d D . . . .
C66_1 C 1.4113(7) 0.7388(6) 0.8819(2) 0.0619(18) Uani 1 1 d D . . . .
H66_1 H 1.479609 0.674913 0.889825 0.074 Uiso 1 1 calc R U . . .
C67_1 C 1.5538(7) 0.8183(5) 0.75636(19) 0.0574(17) Uani 1 1 d D . . . .
C68_1 C 1.6439(7) 0.7893(6) 0.7211(2) 0.0663(19) Uani 1 1 d D . . . .
H68_1 H 1.716128 0.724153 0.723338 0.080 Uiso 1 1 calc R U . . .
C69_1 C 1.6332(7) 0.8517(6) 0.6824(2) 0.070(2) Uani 1 1 d D . . . .
H69_1 H 1.691982 0.826349 0.658695 0.084 Uiso 1 1 calc R U . . .
C70_1 C 1.5356(7) 0.9499(6) 0.6801(2) 0.0675(19) Uani 1 1 d D . . . .
H70_1 H 1.530802 0.994115 0.654438 0.081 Uiso 1 1 calc R U . . .
C71_1 C 1.4407(7) 0.9885(6) 0.7147(2) 0.0608(17) Uani 1 1 d D . . . .
C72_1 C 1.3468(8) 1.0944(6) 0.7119(2) 0.074(2) Uani 1 1 d D . . . .
H72_1 H 1.345045 1.139066 0.686401 0.089 Uiso 1 1 calc R U . . .
C73_1 C 1.2596(9) 1.1327(7) 0.7452(2) 0.090(3) Uani 1 1 d D . . . .
H73_1 H 1.200730 1.204618 0.743293 0.108 Uiso 1 1 calc R U . . .
C74_1 C 1.2579(8) 1.0639(6) 0.7827(2) 0.072(2) Uani 1 1 d D . . . .
H74_1 H 1.193750 1.090837 0.805197 0.086 Uiso 1 1 calc R U . . .
C75_1 C 1.3447(7) 0.9589(5) 0.7886(2) 0.0610(18) Uani 1 1 d D . . . .
C76_1 C 1.4449(6) 0.9201(5) 0.75346(19) 0.0560(17) Uani 1 1 d D . . . .
C77_1 C 1.1577(9) 0.5369(5) 1.0280(2) 0.077(2) Uani 1 1 d D . . . .
H77A_1 H 1.092767 0.535681 1.008232 0.092 Uiso 1 1 calc R U . . .
H77B_1 H 1.252080 0.503475 1.015440 0.092 Uiso 1 1 calc R U . . .
C78_1 C 1.1266(10) 0.4621(6) 1.0669(3) 0.098(3) Uani 1 1 d D . . . .
H78A_1 H 1.030206 0.491439 1.078966 0.118 Uiso 1 1 calc R U . . .
H78B_1 H 1.188879 0.463558 1.087405 0.118 Uiso 1 1 calc R U . . .
C79_1 C 1.1448(10) 0.3422(6) 1.0584(3) 0.107(3) Uani 1 1 d D . . . .
H79A_1 H 1.105038 0.303232 1.083244 0.129 Uiso 1 1 calc R U . . .
H79B_1 H 1.089972 0.342353 1.035641 0.129 Uiso 1 1 calc R U . . .
C80_1 C 1.2921(11) 0.2777(7) 1.0472(3) 0.121(4) Uani 1 1 d D . . . .
H80A_1 H 1.293026 0.201392 1.044841 0.181 Uiso 1 1 calc R U . . .
H80B_1 H 1.349200 0.280039 1.068654 0.181 Uiso 1 1 calc R U . . .
H80C_1 H 1.329387 0.310008 1.020755 0.181 Uiso 1 1 calc R U . . .
C81_1 C 1.2882(7) 0.6937(7) 1.0650(2) 0.079(2) Uani 1 1 d D . . . .
H81A_1 H 1.291074 0.771529 1.062984 0.094 Uiso 1 1 calc R U . . .
H81B_1 H 1.257041 0.672964 1.094191 0.094 Uiso 1 1 calc R U . . .
C82_1 C 1.4365(8) 0.6266(8) 1.0562(3) 0.097(3) Uani 1 1 d D . . . .
H82A_1 H 1.471746 0.648063 1.027485 0.116 Uiso 1 1 calc R U . . .
H82B_1 H 1.436767 0.548109 1.058233 0.116 Uiso 1 1 calc R U . . .
C83_1 C 1.5358(9) 0.6409(9) 1.0855(4) 0.126(4) Uani 1 1 d D . . . .
H83A_1 H 1.541916 0.718247 1.081110 0.151 Uiso 1 1 calc R U . . .
H83B_1 H 1.493771 0.628141 1.114154 0.151 Uiso 1 1 calc R U . . .
C84_1 C 1.6784(10) 0.5697(9) 1.0816(4) 0.136(4) Uani 1 1 d D . . . .
H84A_1 H 1.720327 0.566278 1.107018 0.204 Uiso 1 1 calc R U . . .
H84B_1 H 1.733706 0.599929 1.058306 0.204 Uiso 1 1 calc R U . . .
H84C_1 H 1.675563 0.495757 1.076900 0.204 Uiso 1 1 calc R U . . .
C85_1 C 1.6393(7) 0.5893(5) 0.8061(2) 0.071(2) Uani 1 1 d D . . . .
H85A_1 H 1.717595 0.569310 0.784393 0.086 Uiso 1 1 calc R U . . .
H85B_1 H 1.671488 0.553543 0.832757 0.086 Uiso 1 1 calc R U . . .
C86_1 C 1.5203(8) 0.5420(6) 0.7976(3) 0.084(2) Uani 1 1 d D . . . .
H86A_1 H 1.447960 0.551571 0.821418 0.100 Uiso 1 1 calc R U . . .
H86B_1 H 1.478512 0.585216 0.773182 0.100 Uiso 1 1 calc R U . . .
C87_1 C 1.5634(9) 0.4201(6) 0.7899(3) 0.094(3) Uani 1 1 d D . . . .
H87A_1 H 1.631099 0.410974 0.764935 0.113 Uiso 1 1 calc R U . . .
H87B_1 H 1.610309 0.377061 0.813492 0.113 Uiso 1 1 calc R U . . .
C88_1 C 1.4425(10) 0.3737(9) 0.7842(4) 0.132(4) Uani 1 1 d D . . . .
H88A_1 H 1.474294 0.293843 0.784200 0.198 Uiso 1 1 calc R U . . .
H88B_1 H 1.406727 0.405745 0.757968 0.198 Uiso 1 1 calc R U . . .
H88C_1 H 1.368828 0.391689 0.806910 0.198 Uiso 1 1 calc R U . . .
C89_1 C 1.7424(7) 0.7892(6) 0.8243(2) 0.075(2) Uani 1 1 d D . . . .
H89A_1 H 1.770062 0.745840 0.850397 0.090 Uiso 1 1 calc R U . . .
H89B_1 H 1.823114 0.773792 0.803081 0.090 Uiso 1 1 calc R U . . .
C90_1 C 1.7040(8) 0.9138(7) 0.8306(3) 0.090(3) Uani 1 1 d D . . . .
H90A_1 H 1.670932 0.955990 0.804915 0.109 Uiso 1 1 calc R U . . .
H90B_1 H 1.625495 0.927547 0.852646 0.109 Uiso 1 1 calc R U . . .
C91_1 C 1.8184(10) 0.9591(7) 0.8419(3) 0.112(3) Uani 1 1 d D . . . .
H91A_1 H 1.895324 0.949579 0.819330 0.135 Uiso 1 1 calc R U . . .
H91B_1 H 1.854432 0.915835 0.867078 0.135 Uiso 1 1 calc R U . . .
C92_1 C 1.7710(13) 1.0802(8) 0.8494(4) 0.147(5) Uani 1 1 d D . . . .
H92A_1 H 1.845891 1.102055 0.859485 0.221 Uiso 1 1 calc R U . . .
H92B_1 H 1.689646 1.091528 0.870027 0.221 Uiso 1 1 calc R U . . .
H92C_1 H 1.747073 1.124726 0.823573 0.221 Uiso 1 1 calc R U . . .

loop_
_atom_site_aniso_label
_atom_site_aniso_U_11
_atom_site_aniso_U_22
_atom_site_aniso_U_33
_atom_site_aniso_U_23
_atom_site_aniso_U_13
_atom_site_aniso_U_12
C1_1 0.080(5) 0.053(4) 0.056(4) -0.003(3) -0.021(4) -0.003(3)
C1K_1 0.082(5) 0.065(5) 0.061(4) -0.008(3) -0.016(4) -0.027(4)
Si1_1 0.0992(17) 0.0675(15) 0.0479(14) -0.0007(11) -0.0127(11) -0.0261(12)
C2_1 0.076(5) 0.064(4) 0.042(4) -0.016(3) -0.002(3) -0.005(3)
Si2_1 0.0788(15) 0.0682(14) 0.0551(14) -0.0134(11) -0.0156(11) -0.0177(11)
C3_1 0.086(6) 0.077(5) 0.056(4) -0.014(4) -0.007(4) -0.012(4)
Si3_1 0.0596(13) 0.0655(14) 0.0549(14) -0.0099(10) -0.0111(10) -0.0031(10)
C4_1 0.093(6) 0.081(5) 0.048(5) -0.019(4) -0.013(4) 0.006(4)
Si4_1 0.0779(15) 0.0629(14) 0.0500(13) -0.0059(10) -0.0141(10) -0.0153(11)
C5_1 0.110(7) 0.068(5) 0.058(4) -0.023(4) -0.021(4) -0.002(4)
C6_1 0.075(5) 0.065(5) 0.059(4) -0.017(3) -0.018(4) -0.005(4)
C7_1 0.103(6) 0.079(5) 0.077(5) -0.012(4) -0.033(5) -0.025(5)
C8_1 0.136(8) 0.074(6) 0.078(5) 0.007(4) -0.046(5) -0.053(5)
C9_1 0.117(7) 0.089(6) 0.062(5) -0.002(4) -0.022(5) -0.049(5)
C10_1 0.071(5) 0.058(4) 0.052(4) -0.005(3) -0.018(3) -0.013(3)
C11_1 0.067(5) 0.059(4) 0.053(4) -0.013(3) -0.012(3) -0.013(3)
C12_1 0.076(5) 0.059(4) 0.051(4) -0.010(3) -0.013(3) -0.012(3)
C13_1 0.082(5) 0.058(4) 0.054(4) -0.005(3) -0.011(4) -0.019(4)
C14_1 0.069(5) 0.063(4) 0.046(4) -0.004(3) -0.011(3) -0.017(3)
C15_1 0.058(4) 0.067(4) 0.047(4) -0.007(3) -0.012(3) -0.014(3)
C16_1 0.080(5) 0.069(5) 0.054(4) -0.003(3) -0.018(4) -0.019(4)
C17_1 0.061(4) 0.065(5) 0.058(4) -0.001(3) -0.016(3) -0.015(4)
C18_1 0.058(4) 0.062(4) 0.044(4) -0.015(3) -0.006(3) -0.004(3)
C19_1 0.065(4) 0.066(4) 0.046(4) -0.014(3) -0.002(3) -0.015(3)
C20_1 0.052(4) 0.077(4) 0.060(4) -0.017(4) -0.004(3) -0.010(3)
C21_1 0.068(5) 0.105(6) 0.057(5) -0.018(4) -0.007(4) -0.015(4)
C22_1 0.082(6) 0.112(7) 0.055(5) -0.015(4) -0.012(4) -0.014(5)
C23_1 0.069(5) 0.103(6) 0.052(5) -0.003(4) -0.010(4) -0.002(4)
C24_1 0.056(4) 0.085(5) 0.047(4) -0.007(3) -0.006(3) -0.002(4)
C25_1 0.052(4) 0.069(4) 0.046(4) -0.007(3) -0.002(3) -0.003(3)
C26_1 0.067(5) 0.069(4) 0.044(4) -0.014(3) -0.002(3) -0.008(4)
C27_1 0.072(5) 0.065(4) 0.049(4) -0.011(3) -0.002(3) -0.005(4)
C28_1 0.082(5) 0.063(5) 0.057(4) -0.006(3) -0.007(4) 0.000(4)
C29_1 0.081(5) 0.086(5) 0.044(4) 0.007(4) -0.002(4) -0.013(4)
C30_1 0.094(5) 0.086(6) 0.086(6) -0.025(5) -0.021(5) -0.022(4)
C31_1 0.097(6) 0.091(6) 0.121(8) -0.028(6) -0.027(6) -0.011(5)
C32_1 0.118(7) 0.097(6) 0.148(10) -0.031(7) 0.005(7) -0.015(6)
C33_1 0.144(9) 0.120(9) 0.215(15) -0.038(10) -0.009(10) -0.001(7)
C34_1 0.077(5) 0.093(5) 0.061(5) -0.016(4) -0.005(4) -0.033(4)
C35_1 0.066(4) 0.098(5) 0.075(6) -0.025(5) -0.004(4) -0.028(4)
C36_1 0.073(5) 0.107(6) 0.106(7) -0.029(6) 0.000(5) -0.022(5)
C37_1 0.093(7) 0.112(7) 0.176(11) -0.053(8) -0.007(7) -0.019(6)
C38_1 0.109(6) 0.083(6) 0.080(6) -0.013(5) -0.012(5) -0.031(4)
C39_1 0.096(6) 0.107(7) 0.124(9) 0.003(6) -0.013(6) -0.029(5)
C41_1 0.099(6) 0.112(8) 0.118(8) -0.005(6) -0.010(6) -0.031(5)
C42_1 0.094(7) 0.149(10) 0.162(11) -0.024(8) -0.005(7) -0.022(6)
C43_1 0.119(7) 0.065(5) 0.055(5) -0.008(4) -0.001(4) -0.010(4)
C44_1 0.122(7) 0.075(5) 0.069(6) 0.005(4) -0.020(5) -0.021(5)
C45_1 0.128(7) 0.088(6) 0.068(6) 0.012(5) -0.009(5) -0.012(5)
C46_1 0.193(12) 0.089(7) 0.116(9) -0.011(6) -0.040(8) -0.003(7)
C47_1 0.071(4) 0.071(5) 0.051(4) -0.016(3) 0.000(3) -0.016(3)
C48_1 0.095(6) 0.080(6) 0.057(4) -0.005(4) 0.004(4) -0.015(4)
C49_1 0.102(6) 0.090(6) 0.056(5) -0.018(4) 0.012(4) -0.022(4)
C50_1 0.089(6) 0.084(6) 0.070(5) -0.023(4) 0.010(4) -0.024(4)
C51_1 0.068(4) 0.064(5) 0.074(5) -0.023(4) 0.002(3) -0.024(3)
C52_1 0.064(5) 0.073(5) 0.080(5) -0.021(4) 0.013(4) -0.016(4)
C53_1 0.062(5) 0.079(5) 0.087(5) -0.016(4) -0.009(4) -0.005(4)
C54_1 0.066(4) 0.070(5) 0.067(5) 0.001(4) -0.012(3) -0.007(3)
C55_1 0.065(4) 0.057(4) 0.044(4) -0.011(3) -0.015(3) -0.014(3)
C56_1 0.070(4) 0.061(4) 0.052(4) -0.012(3) -0.013(3) -0.021(3)
C57_1 0.070(4) 0.049(4) 0.047(4) -0.018(3) -0.014(3) -0.015(3)
C58_1 0.066(4) 0.047(4) 0.054(4) -0.009(3) -0.010(3) -0.014(3)
C59_1 0.074(5) 0.054(4) 0.054(4) -0.007(3) -0.015(3) -0.010(3)
C60_1 0.060(4) 0.049(4) 0.049(4) -0.007(3) -0.009(3) -0.015(3)
C61_1 0.060(4) 0.055(4) 0.050(4) -0.010(3) -0.007(3) -0.006(3)
C62_1 0.057(4) 0.059(4) 0.054(4) -0.008(3) -0.016(3) -0.003(3)
C63_1 0.059(4) 0.060(4) 0.047(4) -0.010(3) -0.016(3) -0.003(3)
C64_1 0.055(4) 0.062(4) 0.051(4) -0.012(3) -0.008(3) -0.009(3)
C65_1 0.055(4) 0.051(4) 0.054(4) -0.011(3) -0.008(3) -0.006(3)
C66_1 0.063(4) 0.068(5) 0.052(4) -0.013(3) -0.008(3) -0.006(3)
C67_1 0.060(4) 0.062(4) 0.052(4) -0.007(3) -0.011(3) -0.014(3)
C68_1 0.059(4) 0.081(5) 0.058(4) -0.020(4) -0.008(3) -0.008(4)
C69_1 0.065(5) 0.094(5) 0.052(4) -0.023(4) -0.001(4) -0.014(4)
C70_1 0.068(5) 0.080(5) 0.053(4) -0.004(4) -0.002(3) -0.020(4)
C71_1 0.065(4) 0.066(4) 0.052(4) -0.008(3) -0.013(3) -0.014(3)
C72_1 0.083(5) 0.079(5) 0.053(5) 0.008(4) -0.010(4) -0.012(4)
C73_1 0.107(7) 0.080(6) 0.063(5) -0.001(4) 0.004(4) 0.001(5)
C74_1 0.073(5) 0.069(5) 0.059(5) 0.002(4) 0.002(4) -0.001(4)
C75_1 0.063(4) 0.060(4) 0.058(4) -0.009(3) -0.008(3) -0.009(3)
C76_1 0.061(4) 0.060(4) 0.048(4) -0.006(3) -0.014(3) -0.012(3)
C77_1 0.095(6) 0.061(5) 0.075(6) 0.000(4) -0.021(4) -0.017(4)
C78_1 0.133(8) 0.081(5) 0.081(6) 0.006(5) -0.020(5) -0.031(5)
C79_1 0.140(8) 0.074(5) 0.124(9) 0.018(5) -0.075(7) -0.036(5)
C80_1 0.154(9) 0.078(6) 0.140(10) 0.000(6) -0.057(8) -0.030(6)
C81_1 0.087(5) 0.088(6) 0.065(5) 0.002(4) -0.025(4) -0.026(4)
C82_1 0.082(5) 0.109(7) 0.107(8) -0.017(6) -0.031(5) -0.022(5)
C83_1 0.099(7) 0.149(10) 0.139(10) -0.046(8) -0.051(6) -0.011(6)
C84_1 0.107(7) 0.149(10) 0.159(11) -0.055(8) -0.046(7) -0.008(6)
C85_1 0.074(5) 0.068(5) 0.063(5) -0.009(4) -0.011(4) 0.001(4)
C86_1 0.084(6) 0.073(5) 0.091(7) -0.016(5) -0.008(5) -0.012(4)
C87_1 0.091(6) 0.080(5) 0.110(8) -0.032(5) 0.003(5) -0.015(5)
C88_1 0.122(8) 0.116(8) 0.175(12) -0.055(8) 0.003(7) -0.049(7)
C89_1 0.067(5) 0.091(5) 0.069(5) -0.016(4) -0.015(4) -0.017(4)
C90_1 0.084(6) 0.101(6) 0.096(7) -0.022(5) -0.032(5) -0.022(5)
C91_1 0.107(7) 0.110(7) 0.136(9) -0.029(7) -0.050(6) -0.029(6)
C92_1 0.186(12) 0.099(7) 0.175(12) -0.047(8) -0.065(9) -0.027(7)

loop_
_atom_type_symbol
_atom_type_description
_atom_type_scat_dispersion_real
_atom_type_scat_dispersion_imag
_atom_type_scat_source
C C 0.0033 0.0016 'International Tables Vol C Tables 4.2.6.8 and 6.1.1.4'
H H 0.0000 0.0000 'International Tables Vol C Tables 4.2.6.8 and 6.1.1.4'
Si Si 0.0817 0.0704 'International Tables Vol C Tables 4.2.6.8 and 6.1.1.4'

loop_
_geom_angle_atom_site_label_1
_geom_angle_atom_site_label_2
_geom_angle_atom_site_label_3
_geom_angle
_geom_angle_site_symmetry_1
_geom_angle_site_symmetry_3
_geom_angle_publ_flag
C2_1 C1_1 C6_1 117.4(6) . . ?
C2_1 C1_1 C10_1 123.1(6) . . ?
C6_1 C1_1 C10_1 119.4(6) . . ?
C14_1 C1K_1 H1K_1 117.6 . . ?
C19_1 C1K_1 H1K_1 117.6 . . ?
C19_1 C1K_1 C14_1 124.7(7) . . ?
C2_1 Si1_1 C43_1 108.9(3) . . ?
C12_1 Si1_1 C2_1 102.6(3) . . ?
C12_1 Si1_1 C43_1 108.6(3) . . ?
C38_1 Si1_1 C2_1 112.9(3) . . ?
C38_1 Si1_1 C12_1 113.5(4) . . ?
C38_1 Si1_1 C43_1 110.0(4) . . ?
C1_1 C2_1 Si1_1 121.4(5) . . ?
C3_1 C2_1 C1_1 120.6(6) . . ?
C3_1 C2_1 Si1_1 117.7(5) . . ?
C19_1 Si2_1 C34_1 109.8(3) . . ?
C20_1 Si2_1 C19_1 102.7(3) . . ?
C20_1 Si2_1 C34_1 108.0(3) . . ?
C30_1 Si2_1 C19_1 112.6(4) . . ?
C30_1 Si2_1 C20_1 113.9(4) . . ?
C30_1 Si2_1 C34_1 109.6(4) . . ?
C2_1 C3_1 H3_1 119.1 . . ?
C2_1 C3_1 C4_1 121.8(7) . . ?
C4_1 C3_1 H3_1 119.1 . . ?
C65_1 Si3_1 C67_1 102.9(3) . . ?
C65_1 Si3_1 C85_1 112.2(3) . . ?
C65_1 Si3_1 C89_1 109.7(3) . . ?
C67_1 Si3_1 C85_1 111.6(3) . . ?
C67_1 Si3_1 C89_1 108.1(3) . . ?
C85_1 Si3_1 C89_1 111.9(3) . . ?
C3_1 C4_1 H4_1 121.1 . . ?
C5_1 C4_1 C3_1 117.8(7) . . ?
C5_1 C4_1 H4_1 121.1 . . ?
C47_1 Si4_1 C77_1 113.6(3) . . ?
C47_1 Si4_1 C81_1 108.3(3) . . ?
C58_1 Si4_1 C47_1 103.1(3) . . ?
C58_1 Si4_1 C77_1 107.9(3) . . ?
C58_1 Si4_1 C81_1 114.8(3) . . ?
C81_1 Si4_1 C77_1 109.2(4) . . ?
C4_1 C5_1 H5_1 118.8 . . ?
C4_1 C5_1 C6_1 122.5(7) . . ?
C6_1 C5_1 H5_1 118.8 . . ?
C5_1 C6_1 C1_1 119.7(7) . . ?
C7_1 C6_1 C1_1 119.9(7) . . ?
C7_1 C6_1 C5_1 120.4(7) . . ?
C6_1 C7_1 H7_1 119.9 . . ?
C8_1 C7_1 C6_1 120.2(7) . . ?
C8_1 C7_1 H7_1 119.9 . . ?
C7_1 C8_1 H8_1 119.6 . . ?
C7_1 C8_1 C9_1 120.7(8) . . ?
C9_1 C8_1 H8_1 119.6 . . ?
C8_1 C9_1 H9_1 118.3 . . ?
C10_1 C9_1 C8_1 123.4(7) . . ?
C10_1 C9_1 H9_1 118.3 . . ?
C1_1 C10_1 C11_1 125.7(6) . . ?
C9_1 C10_1 C1_1 116.1(6) . . ?
C9_1 C10_1 C11_1 118.1(6) . . ?
C12_1 C11_1 C10_1 121.0(6) . . ?
C16_1 C11_1 C10_1 121.3(6) . . ?
C16_1 C11_1 C12_1 117.7(6) . . ?
C11_1 C12_1 Si1_1 121.6(5) . . ?
C13_1 C12_1 Si1_1 120.5(5) . . ?
C13_1 C12_1 C11_1 117.8(6) . . ?
C12_1 C13_1 H13_1 117.7 . . ?
C12_1 C13_1 C14_1 124.5(7) . . ?
C14_1 C13_1 H13_1 117.7 . . ?
C1K_1 C14_1 C15_1 117.1(6) . . ?
C13_1 C14_1 C1K_1 125.7(7) . . ?
C13_1 C14_1 C15_1 117.2(6) . . ?
C16_1 C15_1 C14_1 118.9(6) . . ?
C17_1 C15_1 C14_1 118.8(6) . . ?
C17_1 C15_1 C16_1 122.2(7) . . ?
C11_1 C16_1 C15_1 123.7(7) . . ?
C11_1 C16_1 H16_1 118.2 . . ?
C15_1 C16_1 H16_1 118.2 . . ?
C15_1 C17_1 H17_1 118.1 . . ?
C15_1 C17_1 C18_1 123.8(6) . . ?
C18_1 C17_1 H17_1 118.1 . . ?
C17_1 C18_1 C19_1 117.7(6) . . ?
C17_1 C18_1 C26_1 119.6(6) . . ?
C19_1 C18_1 C26_1 122.6(6) . . ?
C1K_1 C19_1 Si2_1 119.8(5) . . ?
C1K_1 C19_1 C18_1 117.8(6) . . ?
C18_1 C19_1 Si2_1 122.2(5) . . ?
C21_1 C20_1 Si2_1 118.4(6) . . ?
C21_1 C20_1 C25_1 119.8(6) . . ?
C25_1 C20_1 Si2_1 121.6(5) . . ?
C20_1 C21_1 H21_1 119.0 . . ?
C20_1 C21_1 C22_1 122.1(8) . . ?
C22_1 C21_1 H21_1 119.0 . . ?
C21_1 C22_1 H22_1 120.3 . . ?
C23_1 C22_1 C21_1 119.5(8) . . ?
C23_1 C22_1 H22_1 120.3 . . ?
C22_1 C23_1 H23_1 119.3 . . ?
C22_1 C23_1 C24_1 121.5(7) . . ?
C24_1 C23_1 H23_1 119.3 . . ?
C23_1 C24_1 C25_1 119.7(7) . . ?
C29_1 C24_1 C23_1 119.5(7) . . ?
C29_1 C24_1 C25_1 120.8(6) . . ?
C20_1 C25_1 C24_1 117.3(6) . . ?
C20_1 C25_1 C26_1 124.6(6) . . ?
C24_1 C25_1 C26_1 118.1(6) . . ?
C25_1 C26_1 C18_1 123.9(6) . . ?
C27_1 C26_1 C18_1 118.4(6) . . ?
C27_1 C26_1 C25_1 117.7(6) . . ?
C26_1 C27_1 H27_1 118.5 . . ?
C26_1 C27_1 C28_1 123.0(7) . . ?
C28_1 C27_1 H27_1 118.5 . . ?
C27_1 C28_1 H28_1 119.6 . . ?
C29_1 C28_1 C27_1 120.8(7) . . ?
C29_1 C28_1 H28_1 119.6 . . ?
C24_1 C29_1 H29_1 120.2 . . ?
C28_1 C29_1 C24_1 119.6(7) . . ?
C28_1 C29_1 H29_1 120.2 . . ?
Si2_1 C30_1 H30A_1 107.8 . . ?
Si2_1 C30_1 H30B_1 107.8 . . ?
H30A_1 C30_1 H30B_1 107.1 . . ?
C31_1 C30_1 Si2_1 118.2(6) . . ?
C31_1 C30_1 H30A_1 107.8 . . ?
C31_1 C30_1 H30B_1 107.8 . . ?
C30_1 C31_1 H31A_1 108.5 . . ?
C30_1 C31_1 H31B_1 108.5 . . ?
C30_1 C31_1 C32_1 115.2(7) . . ?
H31A_1 C31_1 H31B_1 107.5 . . ?
C32_1 C31_1 H31A_1 108.5 . . ?
C32_1 C31_1 H31B_1 108.5 . . ?
C31_1 C32_1 H32A_1 108.4 . . ?
C31_1 C32_1 H32B_1 108.4 . . ?
H32A_1 C32_1 H32B_1 107.5 . . ?
C33_1 C32_1 C31_1 115.5(9) . . ?
C33_1 C32_1 H32A_1 108.4 . . ?
C33_1 C32_1 H32B_1 108.4 . . ?
C32_1 C33_1 H33A_1 109.5 . . ?
C32_1 C33_1 H33B_1 109.5 . . ?
C32_1 C33_1 H33C_1 109.5 . . ?
H33A_1 C33_1 H33B_1 109.5 . . ?
H33A_1 C33_1 H33C_1 109.5 . . ?
H33B_1 C33_1 H33C_1 109.5 . . ?
Si2_1 C34_1 H34A_1 108.5 . . ?
Si2_1 C34_1 H34B_1 108.5 . . ?
H34A_1 C34_1 H34B_1 107.5 . . ?
C35_1 C34_1 Si2_1 115.3(5) . . ?
C35_1 C34_1 H34A_1 108.5 . . ?
C35_1 C34_1 H34B_1 108.5 . . ?
C34_1 C35_1 H35A_1 108.0 . . ?
C34_1 C35_1 H35B_1 108.0 . . ?
H35A_1 C35_1 H35B_1 107.2 . . ?
C36_1 C35_1 C34_1 117.4(6) . . ?
C36_1 C35_1 H35A_1 108.0 . . ?
C36_1 C35_1 H35B_1 108.0 . . ?
C35_1 C36_1 H36A_1 108.4 . . ?
C35_1 C36_1 H36B_1 108.4 . . ?
H36A_1 C36_1 H36B_1 107.5 . . ?
C37_1 C36_1 C35_1 115.4(7) . . ?
C37_1 C36_1 H36A_1 108.4 . . ?
C37_1 C36_1 H36B_1 108.4 . . ?
C36_1 C37_1 H37A_1 109.5 . . ?
C36_1 C37_1 H37B_1 109.5 . . ?
C36_1 C37_1 H37C_1 109.5 . . ?
H37A_1 C37_1 H37B_1 109.5 . . ?
H37A_1 C37_1 H37C_1 109.5 . . ?
H37B_1 C37_1 H37C_1 109.5 . . ?
Si1_1 C38_1 H38A_1 107.7 . . ?
Si1_1 C38_1 H38B_1 107.7 . . ?
H38A_1 C38_1 H38B_1 107.1 . . ?
C39_1 C38_1 Si1_1 118.4(6) . . ?
C39_1 C38_1 H38A_1 107.7 . . ?
C39_1 C38_1 H38B_1 107.7 . . ?
C38_1 C39_1 H39A_1 108.9 . . ?
C38_1 C39_1 H39B_1 108.9 . . ?
C38_1 C39_1 C41_1 113.6(7) . . ?
H39A_1 C39_1 H39B_1 107.7 . . ?
C41_1 C39_1 H39A_1 108.9 . . ?
C41_1 C39_1 H39B_1 108.9 . . ?
C39_1 C41_1 H41A_1 108.8 . . ?
C39_1 C41_1 H41B_1 108.8 . . ?
H41A_1 C41_1 H41B_1 107.7 . . ?
C42_1 C41_1 C39_1 113.7(8) . . ?
C42_1 C41_1 H41A_1 108.8 . . ?
C42_1 C41_1 H41B_1 108.8 . . ?
C41_1 C42_1 H42A_1 109.5 . . ?
C41_1 C42_1 H42B_1 109.5 . . ?
C41_1 C42_1 H42C_1 109.5 . . ?
H42A_1 C42_1 H42B_1 109.5 . . ?
H42A_1 C42_1 H42C_1 109.5 . . ?
H42B_1 C42_1 H42C_1 109.5 . . ?
Si1_1 C43_1 H43A_1 107.8 . . ?
Si1_1 C43_1 H43B_1 107.8 . . ?
H43A_1 C43_1 H43B_1 107.1 . . ?
C44_1 C43_1 Si1_1 118.0(5) . . ?
C44_1 C43_1 H43A_1 107.8 . . ?
C44_1 C43_1 H43B_1 107.8 . . ?
C43_1 C44_1 H44A_1 108.4 . . ?
C43_1 C44_1 H44B_1 108.4 . . ?
H44A_1 C44_1 H44B_1 107.4 . . ?
C45_1 C44_1 C43_1 115.6(6) . . ?
C45_1 C44_1 H44A_1 108.4 . . ?
C45_1 C44_1 H44B_1 108.4 . . ?
C44_1 C45_1 H45A_1 108.8 . . ?
C44_1 C45_1 H45B_1 108.8 . . ?
H45A_1 C45_1 H45B_1 107.7 . . ?
C46_1 C45_1 C44_1 113.9(8) . . ?
C46_1 C45_1 H45A_1 108.8 . . ?
C46_1 C45_1 H45B_1 108.8 . . ?
C45_1 C46_1 H46A_1 109.5 . . ?
C45_1 C46_1 H46B_1 109.5 . . ?
C45_1 C46_1 H46C_1 109.5 . . ?
H46A_1 C46_1 H46B_1 109.5 . . ?
H46A_1 C46_1 H46C_1 109.5 . . ?
H46B_1 C46_1 H46C_1 109.5 . . ?
C48_1 C47_1 Si4_1 118.3(5) . . ?
C48_1 C47_1 C56_1 118.9(6) . . ?
C56_1 C47_1 Si4_1 122.8(5) . . ?
C47_1 C48_1 H48_1 118.3 . . ?
C47_1 C48_1 C49_1 123.4(7) . . ?
C49_1 C48_1 H48_1 118.3 . . ?
C48_1 C49_1 H49_1 120.5 . . ?
C50_1 C49_1 C48_1 119.0(8) . . ?
C50_1 C49_1 H49_1 120.5 . . ?
C49_1 C50_1 H50_1 119.5 . . ?
C49_1 C50_1 C51_1 121.0(7) . . ?
C51_1 C50_1 H50_1 119.5 . . ?
C50_1 C51_1 C56_1 120.6(7) . . ?
C52_1 C51_1 C50_1 118.5(7) . . ?
C52_1 C51_1 C56_1 120.9(7) . . ?
C51_1 C52_1 H52_1 120.0 . . ?
C53_1 C52_1 C51_1 120.0(7) . . ?
C53_1 C52_1 H52_1 120.0 . . ?
C52_1 C53_1 H53_1 119.9 . . ?
C52_1 C53_1 C54_1 120.3(7) . . ?
C54_1 C53_1 H53_1 119.9 . . ?
C53_1 C54_1 H54_1 118.5 . . ?
C55_1 C54_1 C53_1 123.1(7) . . ?
C55_1 C54_1 H54_1 118.5 . . ?
C54_1 C55_1 C56_1 117.4(6) . . ?
C54_1 C55_1 C57_1 118.3(6) . . ?
C56_1 C55_1 C57_1 124.3(5) . . ?
C47_1 C56_1 C51_1 117.1(6) . . ?
C47_1 C56_1 C55_1 124.6(6) . . ?
C51_1 C56_1 C55_1 118.3(6) . . ?
C58_1 C57_1 C55_1 122.0(6) . . ?
C62_1 C57_1 C55_1 120.1(6) . . ?
C62_1 C57_1 C58_1 117.9(6) . . ?
C57_1 C58_1 Si4_1 123.0(5) . . ?
C59_1 C58_1 Si4_1 118.9(5) . . ?
C59_1 C58_1 C57_1 118.1(6) . . ?
C58_1 C59_1 H59_1 118.2 . . ?
C58_1 C59_1 C60_1 123.5(6) . . ?
C60_1 C59_1 H59_1 118.2 . . ?
C59_1 C60_1 C61_1 118.1(6) . . ?
C59_1 C60_1 C66_1 124.5(6) . . ?
C61_1 C60_1 C66_1 117.4(6) . . ?
C60_1 C61_1 C63_1 118.6(5) . . ?
C62_1 C61_1 C60_1 119.1(6) . . ?
C62_1 C61_1 C63_1 122.3(6) . . ?
C57_1 C62_1 C61_1 123.2(6) . . ?
C57_1 C62_1 H62_1 118.4 . . ?
C61_1 C62_1 H62_1 118.4 . . ?
C61_1 C63_1 H63_1 118.3 . . ?
C64_1 C63_1 C61_1 123.5(6) . . ?
C64_1 C63_1 H63_1 118.3 . . ?
C63_1 C64_1 C65_1 117.9(6) . . ?
C63_1 C64_1 C75_1 119.4(6) . . ?
C65_1 C64_1 C75_1 122.7(5) . . ?
C64_1 C65_1 Si3_1 121.3(5) . . ?
C66_1 C65_1 Si3_1 120.2(5) . . ?
C66_1 C65_1 C64_1 118.4(5) . . ?
C60_1 C66_1 H66_1 118.0 . . ?
C65_1 C66_1 C60_1 124.1(6) . . ?
C65_1 C66_1 H66_1 118.0 . . ?
C68_1 C67_1 Si3_1 119.4(5) . . ?
C68_1 C67_1 C76_1 118.5(6) . . ?
C76_1 C67_1 Si3_1 120.9(5) . . ?
C67_1 C68_1 H68_1 118.3 . . ?
C67_1 C68_1 C69_1 123.4(7) . . ?
C69_1 C68_1 H68_1 118.3 . . ?
C68_1 C69_1 H69_1 120.9 . . ?
C70_1 C69_1 C68_1 118.1(6) . . ?
C70_1 C69_1 H69_1 120.9 . . ?
C69_1 C70_1 H70_1 118.7 . . ?
C69_1 C70_1 C71_1 122.6(7) . . ?
C71_1 C70_1 H70_1 118.7 . . ?
C70_1 C71_1 C76_1 118.9(6) . . ?
C72_1 C71_1 C70_1 121.1(6) . . ?
C72_1 C71_1 C76_1 119.9(6) . . ?
C71_1 C72_1 H72_1 119.4 . . ?
C73_1 C72_1 C71_1 121.2(7) . . ?
C73_1 C72_1 H72_1 119.4 . . ?
C72_1 C73_1 H73_1 120.4 . . ?
C72_1 C73_1 C74_1 119.2(7) . . ?
C74_1 C73_1 H73_1 120.4 . . ?
C73_1 C74_1 H74_1 118.0 . . ?
C75_1 C74_1 C73_1 124.1(7) . . ?
C75_1 C74_1 H74_1 118.0 . . ?
C74_1 C75_1 C64_1 119.2(6) . . ?
C74_1 C75_1 C76_1 116.8(6) . . ?
C76_1 C75_1 C64_1 124.0(6) . . ?
C67_1 C76_1 C75_1 123.2(6) . . ?
C71_1 C76_1 C67_1 118.1(6) . . ?
C71_1 C76_1 C75_1 118.6(6) . . ?
Si4_1 C77_1 H77A_1 107.6 . . ?
Si4_1 C77_1 H77B_1 107.6 . . ?
H77A_1 C77_1 H77B_1 107.0 . . ?
C78_1 C77_1 Si4_1 118.9(5) . . ?
C78_1 C77_1 H77A_1 107.6 . . ?
C78_1 C77_1 H77B_1 107.6 . . ?
C77_1 C78_1 H78A_1 108.9 . . ?
C77_1 C78_1 H78B_1 108.9 . . ?
C77_1 C78_1 C79_1 113.2(7) . . ?
H78A_1 C78_1 H78B_1 107.7 . . ?
C79_1 C78_1 H78A_1 108.9 . . ?
C79_1 C78_1 H78B_1 108.9 . . ?
C78_1 C79_1 H79A_1 108.3 . . ?
C78_1 C79_1 H79B_1 108.3 . . ?
H79A_1 C79_1 H79B_1 107.4 . . ?
C80_1 C79_1 C78_1 116.0(8) . . ?
C80_1 C79_1 H79A_1 108.3 . . ?
C80_1 C79_1 H79B_1 108.3 . . ?
C79_1 C80_1 H80A_1 109.5 . . ?
C79_1 C80_1 H80B_1 109.5 . . ?
C79_1 C80_1 H80C_1 109.5 . . ?
H80A_1 C80_1 H80B_1 109.5 . . ?
H80A_1 C80_1 H80C_1 109.5 . . ?
H80B_1 C80_1 H80C_1 109.5 . . ?
Si4_1 C81_1 H81A_1 107.1 . . ?
Si4_1 C81_1 H81B_1 107.1 . . ?
H81A_1 C81_1 H81B_1 106.8 . . ?
C82_1 C81_1 Si4_1 121.0(5) . . ?
C82_1 C81_1 H81A_1 107.1 . . ?
C82_1 C81_1 H81B_1 107.1 . . ?
C81_1 C82_1 H82A_1 108.8 . . ?
C81_1 C82_1 H82B_1 108.8 . . ?
C81_1 C82_1 C83_1 113.9(7) . . ?
H82A_1 C82_1 H82B_1 107.7 . . ?
C83_1 C82_1 H82A_1 108.8 . . ?
C83_1 C82_1 H82B_1 108.8 . . ?
C82_1 C83_1 H83A_1 108.0 . . ?
C82_1 C83_1 H83B_1 108.0 . . ?
H83A_1 C83_1 H83B_1 107.3 . . ?
C84_1 C83_1 C82_1 117.0(8) . . ?
C84_1 C83_1 H83A_1 108.0 . . ?
C84_1 C83_1 H83B_1 108.0 . . ?
C83_1 C84_1 H84A_1 109.5 . . ?
C83_1 C84_1 H84B_1 109.5 . . ?
C83_1 C84_1 H84C_1 109.5 . . ?
H84A_1 C84_1 H84B_1 109.5 . . ?
H84A_1 C84_1 H84C_1 109.5 . . ?
H84B_1 C84_1 H84C_1 109.5 . . ?
Si3_1 C85_1 H85A_1 108.3 . . ?
Si3_1 C85_1 H85B_1 108.3 . . ?
H85A_1 C85_1 H85B_1 107.4 . . ?
C86_1 C85_1 Si3_1 115.8(5) . . ?
C86_1 C85_1 H85A_1 108.3 . . ?
C86_1 C85_1 H85B_1 108.3 . . ?
C85_1 C86_1 H86A_1 108.5 . . ?
C85_1 C86_1 H86B_1 108.5 . . ?
H86A_1 C86_1 H86B_1 107.5 . . ?
C87_1 C86_1 C85_1 114.9(6) . . ?
C87_1 C86_1 H86A_1 108.5 . . ?
C87_1 C86_1 H86B_1 108.5 . . ?
C86_1 C87_1 H87A_1 108.8 . . ?
C86_1 C87_1 H87B_1 108.8 . . ?
H87A_1 C87_1 H87B_1 107.7 . . ?
C88_1 C87_1 C86_1 113.8(7) . . ?
C88_1 C87_1 H87A_1 108.8 . . ?
C88_1 C87_1 H87B_1 108.8 . . ?
C87_1 C88_1 H88A_1 109.5 . . ?
C87_1 C88_1 H88B_1 109.5 . . ?
C87_1 C88_1 H88C_1 109.5 . . ?
H88A_1 C88_1 H88B_1 109.5 . . ?
H88A_1 C88_1 H88C_1 109.5 . . ?
H88B_1 C88_1 H88C_1 109.5 . . ?
Si3_1 C89_1 H89A_1 108.9 . . ?
Si3_1 C89_1 H89B_1 108.9 . . ?
H89A_1 C89_1 H89B_1 107.7 . . ?
C90_1 C89_1 Si3_1 113.3(5) . . ?
C90_1 C89_1 H89A_1 108.9 . . ?
C90_1 C89_1 H89B_1 108.9 . . ?
C89_1 C90_1 H90A_1 108.1 . . ?
C89_1 C90_1 H90B_1 108.1 . . ?
H90A_1 C90_1 H90B_1 107.3 . . ?
C91_1 C90_1 C89_1 116.7(7) . . ?
C91_1 C90_1 H90A_1 108.1 . . ?
C91_1 C90_1 H90B_1 108.1 . . ?
C90_1 C91_1 H91A_1 108.9 . . ?
C90_1 C91_1 H91B_1 108.9 . . ?
C90_1 C91_1 C92_1 113.5(8) . . ?
H91A_1 C91_1 H91B_1 107.7 . . ?
C92_1 C91_1 H91A_1 108.9 . . ?
C92_1 C91_1 H91B_1 108.9 . . ?
C91_1 C92_1 H92A_1 109.5 . . ?
C91_1 C92_1 H92B_1 109.5 . . ?
C91_1 C92_1 H92C_1 109.5 . . ?
H92A_1 C92_1 H92B_1 109.5 . . ?
H92A_1 C92_1 H92C_1 109.5 . . ?
H92B_1 C92_1 H92C_1 109.5 . . ?

loop_
_geom_bond_atom_site_label_1
_geom_bond_atom_site_label_2
_geom_bond_distance
_geom_bond_site_symmetry_2
_geom_bond_publ_flag
C1_1 C2_1 1.415(8) . ?
C1_1 C6_1 1.417(8) . ?
C1_1 C10_1 1.425(8) . ?
C1K_1 H1K_1 0.9300 . ?
C1K_1 C14_1 1.396(8) . ?
C1K_1 C19_1 1.358(8) . ?
Si1_1 C2_1 1.852(6) . ?
Si1_1 C12_1 1.840(6) . ?
Si1_1 C38_1 1.828(7) . ?
Si1_1 C43_1 1.875(7) . ?
C2_1 C3_1 1.367(8) . ?
Si2_1 C19_1 1.841(6) . ?
Si2_1 C20_1 1.839(7) . ?
Si2_1 C30_1 1.838(7) . ?
Si2_1 C34_1 1.870(6) . ?
C3_1 H3_1 0.9300 . ?
C3_1 C4_1 1.412(9) . ?
Si3_1 C65_1 1.834(6) . ?
Si3_1 C67_1 1.840(6) . ?
Si3_1 C85_1 1.848(6) . ?
Si3_1 C89_1 1.860(6) . ?
C4_1 H4_1 0.9300 . ?
C4_1 C5_1 1.355(9) . ?
Si4_1 C47_1 1.836(6) . ?
Si4_1 C58_1 1.835(6) . ?
Si4_1 C77_1 1.869(6) . ?
Si4_1 C81_1 1.862(6) . ?
C5_1 H5_1 0.9300 . ?
C5_1 C6_1 1.400(9) . ?
C6_1 C7_1 1.387(9) . ?
C7_1 H7_1 0.9300 . ?
C7_1 C8_1 1.318(9) . ?
C8_1 H8_1 0.9300 . ?
C8_1 C9_1 1.385(9) . ?
C9_1 H9_1 0.9300 . ?
C9_1 C10_1 1.365(8) . ?
C10_1 C11_1 1.503(8) . ?
C11_1 C12_1 1.437(8) . ?
C11_1 C16_1 1.366(8) . ?
C12_1 C13_1 1.380(8) . ?
C13_1 H13_1 0.9300 . ?
C13_1 C14_1 1.386(8) . ?
C14_1 C15_1 1.406(9) . ?
C15_1 C16_1 1.401(8) . ?
C15_1 C17_1 1.373(8) . ?
C16_1 H16_1 0.9300 . ?
C17_1 H17_1 0.9300 . ?
C17_1 C18_1 1.383(8) . ?
C18_1 C19_1 1.426(8) . ?
C18_1 C26_1 1.497(8) . ?
C20_1 C21_1 1.383(8) . ?
C20_1 C25_1 1.422(8) . ?
C21_1 H21_1 0.9300 . ?
C21_1 C22_1 1.400(9) . ?
C22_1 H22_1 0.9300 . ?
C22_1 C23_1 1.333(9) . ?
C23_1 H23_1 0.9300 . ?
C23_1 C24_1 1.426(9) . ?
C24_1 C25_1 1.429(8) . ?
C24_1 C29_1 1.403(9) . ?
C25_1 C26_1 1.438(8) . ?
C26_1 C27_1 1.365(8) . ?
C27_1 H27_1 0.9300 . ?
C27_1 C28_1 1.398(8) . ?
C28_1 H28_1 0.9300 . ?
C28_1 C29_1 1.335(9) . ?
C29_1 H29_1 0.9300 . ?
C30_1 H30A_1 0.9700 . ?
C30_1 H30B_1 0.9700 . ?
C30_1 C31_1 1.496(9) . ?
C31_1 H31A_1 0.9700 . ?
C31_1 H31B_1 0.9700 . ?
C31_1 C32_1 1.508(9) . ?
C32_1 H32A_1 0.9700 . ?
C32_1 H32B_1 0.9700 . ?
C32_1 C33_1 1.451(10) . ?
C33_1 H33A_1 0.9600 . ?
C33_1 H33B_1 0.9600 . ?
C33_1 H33C_1 0.9600 . ?
C34_1 H34A_1 0.9700 . ?
C34_1 H34B_1 0.9700 . ?
C34_1 C35_1 1.494(8) . ?
C35_1 H35A_1 0.9700 . ?
C35_1 H35B_1 0.9700 . ?
C35_1 C36_1 1.489(8) . ?
C36_1 H36A_1 0.9700 . ?
C36_1 H36B_1 0.9700 . ?
C36_1 C37_1 1.475(9) . ?
C37_1 H37A_1 0.9600 . ?
C37_1 H37B_1 0.9600 . ?
C37_1 H37C_1 0.9600 . ?
C38_1 H38A_1 0.9700 . ?
C38_1 H38B_1 0.9700 . ?
C38_1 C39_1 1.504(9) . ?
C39_1 H39A_1 0.9700 . ?
C39_1 H39B_1 0.9700 . ?
C39_1 C41_1 1.521(9) . ?
C41_1 H41A_1 0.9700 . ?
C41_1 H41B_1 0.9700 . ?
C41_1 C42_1 1.487(10) . ?
C42_1 H42A_1 0.9600 . ?
C42_1 H42B_1 0.9600 . ?
C42_1 H42C_1 0.9600 . ?
C43_1 H43A_1 0.9700 . ?
C43_1 H43B_1 0.9700 . ?
C43_1 C44_1 1.519(8) . ?
C44_1 H44A_1 0.9700 . ?
C44_1 H44B_1 0.9700 . ?
C44_1 C45_1 1.516(9) . ?
C45_1 H45A_1 0.9700 . ?
C45_1 H45B_1 0.9700 . ?
C45_1 C46_1 1.481(10) . ?
C46_1 H46A_1 0.9600 . ?
C46_1 H46B_1 0.9600 . ?
C46_1 H46C_1 0.9600 . ?
C47_1 C48_1 1.374(8) . ?
C47_1 C56_1 1.422(8) . ?
C48_1 H48_1 0.9300 . ?
C48_1 C49_1 1.392(9) . ?
C49_1 H49_1 0.9300 . ?
C49_1 C50_1 1.338(9) . ?
C50_1 H50_1 0.9300 . ?
C50_1 C51_1 1.409(9) . ?
C51_1 C52_1 1.386(9) . ?
C51_1 C56_1 1.431(8) . ?
C52_1 H52_1 0.9300 . ?
C52_1 C53_1 1.347(9) . ?
C53_1 H53_1 0.9300 . ?
C53_1 C54_1 1.396(9) . ?
C54_1 H54_1 0.9300 . ?
C54_1 C55_1 1.373(8) . ?
C55_1 C56_1 1.434(8) . ?
C55_1 C57_1 1.509(8) . ?
C57_1 C58_1 1.441(8) . ?
C57_1 C62_1 1.376(8) . ?
C58_1 C59_1 1.382(8) . ?
C59_1 H59_1 0.9300 . ?
C59_1 C60_1 1.394(8) . ?
C60_1 C61_1 1.399(8) . ?
C60_1 C66_1 1.400(8) . ?
C61_1 C62_1 1.398(7) . ?
C61_1 C63_1 1.416(8) . ?
C62_1 H62_1 0.9300 . ?
C63_1 H63_1 0.9300 . ?
C63_1 C64_1 1.368(8) . ?
C64_1 C65_1 1.425(8) . ?
C64_1 C75_1 1.493(8) . ?
C65_1 C66_1 1.377(8) . ?
C66_1 H66_1 0.9300 . ?
C67_1 C68_1 1.367(8) . ?
C67_1 C76_1 1.432(8) . ?
C68_1 H68_1 0.9300 . ?
C68_1 C69_1 1.382(8) . ?
C69_1 H69_1 0.9300 . ?
C69_1 C70_1 1.344(8) . ?
C70_1 H70_1 0.9300 . ?
C70_1 C71_1 1.404(8) . ?
C71_1 C72_1 1.398(8) . ?
C71_1 C76_1 1.414(8) . ?
C72_1 H72_1 0.9300 . ?
C72_1 C73_1 1.333(9) . ?
C73_1 H73_1 0.9300 . ?
C73_1 C74_1 1.386(9) . ?
C74_1 H74_1 0.9300 . ?
C74_1 C75_1 1.366(8) . ?
C75_1 C76_1 1.440(8) . ?
C77_1 H77A_1 0.9700 . ?
C77_1 H77B_1 0.9700 . ?
C77_1 C78_1 1.503(9) . ?
C78_1 H78A_1 0.9700 . ?
C78_1 H78B_1 0.9700 . ?
C78_1 C79_1 1.511(9) . ?
C79_1 H79A_1 0.9700 . ?
C79_1 H79B_1 0.9700 . ?
C79_1 C80_1 1.485(10) . ?
C80_1 H80A_1 0.9600 . ?
C80_1 H80B_1 0.9600 . ?
C80_1 H80C_1 0.9600 . ?
C81_1 H81A_1 0.9700 . ?
C81_1 H81B_1 0.9700 . ?
C81_1 C82_1 1.491(9) . ?
C82_1 H82A_1 0.9700 . ?
C82_1 H82B_1 0.9700 . ?
C82_1 C83_1 1.510(9) . ?
C83_1 H83A_1 0.9700 . ?
C83_1 H83B_1 0.9700 . ?
C83_1 C84_1 1.452(10) . ?
C84_1 H84A_1 0.9600 . ?
C84_1 H84B_1 0.9600 . ?
C84_1 H84C_1 0.9600 . ?
C85_1 H85A_1 0.9700 . ?
C85_1 H85B_1 0.9700 . ?
C85_1 C86_1 1.516(8) . ?
C86_1 H86A_1 0.9700 . ?
C86_1 H86B_1 0.9700 . ?
C86_1 C87_1 1.507(8) . ?
C87_1 H87A_1 0.9700 . ?
C87_1 H87B_1 0.9700 . ?
C87_1 C88_1 1.498(10) . ?
C88_1 H88A_1 0.9600 . ?
C88_1 H88B_1 0.9600 . ?
C88_1 H88C_1 0.9600 . ?
C89_1 H89A_1 0.9700 . ?
C89_1 H89B_1 0.9700 . ?
C89_1 C90_1 1.531(9) . ?
C90_1 H90A_1 0.9700 . ?
C90_1 H90B_1 0.9700 . ?
C90_1 C91_1 1.492(9) . ?
C91_1 H91A_1 0.9700 . ?
C91_1 H91B_1 0.9700 . ?
C91_1 C92_1 1.498(10) . ?
C92_1 H92A_1 0.9600 . ?
C92_1 H92B_1 0.9600 . ?
C92_1 H92C_1 0.9600 . ?

loop_
_geom_torsion_atom_site_label_1
_geom_torsion_atom_site_label_2
_geom_torsion_atom_site_label_3
_geom_torsion_atom_site_label_4
_geom_torsion
_geom_torsion_site_symmetry_1
_geom_torsion_site_symmetry_2
_geom_torsion_site_symmetry_3
_geom_torsion_site_symmetry_4
_geom_torsion_publ_flag
C1_1 C2_1 C3_1 C4_1 1.9(11) . . . . ?
C1_1 C6_1 C7_1 C8_1 2.7(12) . . . . ?
C1_1 C10_1 C11_1 C12_1 15.6(10) . . . . ?
C1_1 C10_1 C11_1 C16_1 -164.7(7) . . . . ?
C1K_1 C14_1 C15_1 C16_1 -175.9(6) . . . . ?
C1K_1 C14_1 C15_1 C17_1 0.1(10) . . . . ?
Si1_1 C2_1 C3_1 C4_1 -171.0(6) . . . . ?
Si1_1 C12_1 C13_1 C14_1 179.0(6) . . . . ?
Si1_1 C38_1 C39_1 C41_1 -177.8(7) . . . . ?
Si1_1 C43_1 C44_1 C45_1 -179.2(6) . . . . ?
C2_1 C1_1 C6_1 C5_1 4.9(10) . . . . ?
C2_1 C1_1 C6_1 C7_1 -175.0(7) . . . . ?
C2_1 C1_1 C10_1 C9_1 172.1(7) . . . . ?
C2_1 C1_1 C10_1 C11_1 -11.0(11) . . . . ?
C2_1 Si1_1 C12_1 C11_1 -16.2(6) . . . . ?
C2_1 Si1_1 C12_1 C13_1 162.9(6) . . . . ?
C2_1 Si1_1 C38_1 C39_1 -54.7(8) . . . . ?
C2_1 Si1_1 C43_1 C44_1 -60.6(7) . . . . ?
C2_1 C3_1 C4_1 C5_1 1.3(11) . . . . ?
Si2_1 C20_1 C21_1 C22_1 -171.7(6) . . . . ?
Si2_1 C20_1 C25_1 C24_1 169.4(5) . . . . ?
Si2_1 C20_1 C25_1 C26_1 -8.2(9) . . . . ?
Si2_1 C30_1 C31_1 C32_1 175.7(7) . . . . ?
Si2_1 C34_1 C35_1 C36_1 -178.3(6) . . . . ?
C3_1 C4_1 C5_1 C6_1 -1.3(12) . . . . ?
Si3_1 C65_1 C66_1 C60_1 177.2(5) . . . . ?
Si3_1 C67_1 C68_1 C69_1 -169.7(6) . . . . ?
Si3_1 C67_1 C76_1 C71_1 164.6(5) . . . . ?
Si3_1 C67_1 C76_1 C75_1 -12.0(9) . . . . ?
Si3_1 C85_1 C86_1 C87_1 171.4(6) . . . . ?
Si3_1 C89_1 C90_1 C91_1 -177.2(7) . . . . ?
C4_1 C5_1 C6_1 C1_1 -1.9(12) . . . . ?
C4_1 C5_1 C6_1 C7_1 178.1(8) . . . . ?
Si4_1 C47_1 C48_1 C49_1 -177.8(6) . . . . ?
Si4_1 C47_1 C56_1 C51_1 178.3(5) . . . . ?
Si4_1 C47_1 C56_1 C55_1 -1.7(10) . . . . ?
Si4_1 C58_1 C59_1 C60_1 -178.8(5) . . . . ?
Si4_1 C77_1 C78_1 C79_1 -177.5(6) . . . . ?
Si4_1 C81_1 C82_1 C83_1 -179.0(7) . . . . ?
C5_1 C6_1 C7_1 C8_1 -177.2(8) . . . . ?
C6_1 C1_1 C2_1 Si1_1 167.7(5) . . . . ?
C6_1 C1_1 C2_1 C3_1 -4.9(10) . . . . ?
C6_1 C1_1 C10_1 C9_1 -5.1(10) . . . . ?
C6_1 C1_1 C10_1 C11_1 171.7(6) . . . . ?
C6_1 C7_1 C8_1 C9_1 -4.8(14) . . . . ?
C7_1 C8_1 C9_1 C10_1 1.8(14) . . . . ?
C8_1 C9_1 C10_1 C1_1 3.2(12) . . . . ?
C8_1 C9_1 C10_1 C11_1 -173.8(7) . . . . ?
C9_1 C10_1 C11_1 C12_1 -167.6(7) . . . . ?
C9_1 C10_1 C11_1 C16_1 12.1(10) . . . . ?
C10_1 C1_1 C2_1 Si1_1 -9.6(10) . . . . ?
C10_1 C1_1 C2_1 C3_1 177.8(7) . . . . ?
C10_1 C1_1 C6_1 C5_1 -177.7(7) . . . . ?
C10_1 C1_1 C6_1 C7_1 2.4(11) . . . . ?
C10_1 C11_1 C12_1 Si1_1 1.2(9) . . . . ?
C10_1 C11_1 C12_1 C13_1 -177.9(6) . . . . ?
C10_1 C11_1 C16_1 C15_1 -179.2(6) . . . . ?
C11_1 C12_1 C13_1 C14_1 -1.8(11) . . . . ?
C12_1 Si1_1 C2_1 C1_1 20.6(7) . . . . ?
C12_1 Si1_1 C2_1 C3_1 -166.6(6) . . . . ?
C12_1 Si1_1 C38_1 C39_1 61.5(8) . . . . ?
C12_1 Si1_1 C43_1 C44_1 -171.7(6) . . . . ?
C12_1 C11_1 C16_1 C15_1 0.5(11) . . . . ?
C12_1 C13_1 C14_1 C1K_1 178.7(7) . . . . ?
C12_1 C13_1 C14_1 C15_1 -1.6(11) . . . . ?
C13_1 C14_1 C15_1 C16_1 4.4(10) . . . . ?
C13_1 C14_1 C15_1 C17_1 -179.6(6) . . . . ?
C14_1 C1K_1 C19_1 Si2_1 174.1(6) . . . . ?
C14_1 C1K_1 C19_1 C18_1 -1.4(11) . . . . ?
C14_1 C15_1 C16_1 C11_1 -4.0(11) . . . . ?
C14_1 C15_1 C17_1 C18_1 -1.6(10) . . . . ?
C15_1 C17_1 C18_1 C19_1 1.6(10) . . . . ?
C15_1 C17_1 C18_1 C26_1 -178.2(6) . . . . ?
C16_1 C11_1 C12_1 Si1_1 -178.5(5) . . . . ?
C16_1 C11_1 C12_1 C13_1 2.4(10) . . . . ?
C16_1 C15_1 C17_1 C18_1 174.3(6) . . . . ?
C17_1 C15_1 C16_1 C11_1 -179.9(7) . . . . ?
C17_1 C18_1 C19_1 C1K_1 -0.1(9) . . . . ?
C17_1 C18_1 C19_1 Si2_1 -175.5(5) . . . . ?
C17_1 C18_1 C26_1 C25_1 -173.4(6) . . . . ?
C17_1 C18_1 C26_1 C27_1 6.4(9) . . . . ?
C18_1 C26_1 C27_1 C28_1 -179.2(6) . . . . ?
C19_1 C1K_1 C14_1 C13_1 -178.9(7) . . . . ?
C19_1 C1K_1 C14_1 C15_1 1.4(11) . . . . ?
C19_1 Si2_1 C20_1 C21_1 -170.0(5) . . . . ?
C19_1 Si2_1 C20_1 C25_1 15.4(6) . . . . ?
C19_1 Si2_1 C30_1 C31_1 53.4(8) . . . . ?
C19_1 Si2_1 C34_1 C35_1 -50.5(7) . . . . ?
C19_1 C18_1 C26_1 C25_1 6.9(10) . . . . ?
C19_1 C18_1 C26_1 C27_1 -173.4(6) . . . . ?
C20_1 Si2_1 C19_1 C1K_1 171.2(5) . . . . ?
C20_1 Si2_1 C19_1 C18_1 -13.4(6) . . . . ?
C20_1 Si2_1 C30_1 C31_1 -63.1(8) . . . . ?
C20_1 Si2_1 C34_1 C35_1 60.8(6) . . . . ?
C20_1 C21_1 C22_1 C23_1 0.0(12) . . . . ?
C20_1 C25_1 C26_1 C18_1 -4.7(10) . . . . ?
C20_1 C25_1 C26_1 C27_1 175.5(6) . . . . ?
C21_1 C20_1 C25_1 C24_1 -5.2(9) . . . . ?
C21_1 C20_1 C25_1 C26_1 177.1(6) . . . . ?
C21_1 C22_1 C23_1 C24_1 -0.7(12) . . . . ?
C22_1 C23_1 C24_1 C25_1 -1.6(11) . . . . ?
C22_1 C23_1 C24_1 C29_1 178.3(7) . . . . ?
C23_1 C24_1 C25_1 C20_1 4.5(9) . . . . ?
C23_1 C24_1 C25_1 C26_1 -177.7(6) . . . . ?
C23_1 C24_1 C29_1 C28_1 179.0(7) . . . . ?
C24_1 C25_1 C26_1 C18_1 177.6(6) . . . . ?
C24_1 C25_1 C26_1 C27_1 -2.1(9) . . . . ?
C25_1 C20_1 C21_1 C22_1 3.1(11) . . . . ?
C25_1 C24_1 C29_1 C28_1 -1.2(11) . . . . ?
C25_1 C26_1 C27_1 C28_1 0.6(10) . . . . ?
C26_1 C18_1 C19_1 C1K_1 179.7(6) . . . . ?
C26_1 C18_1 C19_1 Si2_1 4.2(9) . . . . ?
C26_1 C27_1 C28_1 C29_1 0.8(11) . . . . ?
C27_1 C28_1 C29_1 C24_1 -0.5(11) . . . . ?
C29_1 C24_1 C25_1 C20_1 -175.4(6) . . . . ?
C29_1 C24_1 C25_1 C26_1 2.5(10) . . . . ?
C30_1 Si2_1 C19_1 C1K_1 48.3(7) . . . . ?
C30_1 Si2_1 C19_1 C18_1 -136.4(6) . . . . ?
C30_1 Si2_1 C20_1 C21_1 -47.9(7) . . . . ?
C30_1 Si2_1 C20_1 C25_1 137.4(6) . . . . ?
C30_1 Si2_1 C34_1 C35_1 -174.7(6) . . . . ?
C30_1 C31_1 C32_1 C33_1 176.3(10) . . . . ?
C34_1 Si2_1 C19_1 C1K_1 -74.1(6) . . . . ?
C34_1 Si2_1 C19_1 C18_1 101.3(6) . . . . ?
C34_1 Si2_1 C20_1 C21_1 74.1(6) . . . . ?
C34_1 Si2_1 C20_1 C25_1 -100.6(6) . . . . ?
C34_1 Si2_1 C30_1 C31_1 175.9(7) . . . . ?
C34_1 C35_1 C36_1 C37_1 -176.9(8) . . . . ?
C38_1 Si1_1 C2_1 C1_1 143.1(6) . . . . ?
C38_1 Si1_1 C2_1 C3_1 -44.0(7) . . . . ?
C38_1 Si1_1 C12_1 C11_1 -138.4(6) . . . . ?
C38_1 Si1_1 C12_1 C13_1 40.7(7) . . . . ?
C38_1 Si1_1 C43_1 C44_1 63.6(7) . . . . ?
C38_1 C39_1 C41_1 C42_1 178.6(9) . . . . ?
C43_1 Si1_1 C2_1 C1_1 -94.4(6) . . . . ?
C43_1 Si1_1 C2_1 C3_1 78.5(6) . . . . ?
C43_1 Si1_1 C12_1 C11_1 99.0(6) . . . . ?
C43_1 Si1_1 C12_1 C13_1 -81.9(7) . . . . ?
C43_1 Si1_1 C38_1 C39_1 -176.7(7) . . . . ?
C43_1 C44_1 C45_1 C46_1 67.4(11) . . . . ?
C47_1 Si4_1 C58_1 C57_1 0.3(6) . . . . ?
C47_1 Si4_1 C58_1 C59_1 -179.2(5) . . . . ?
C47_1 Si4_1 C77_1 C78_1 -55.7(7) . . . . ?
C47_1 Si4_1 C81_1 C82_1 171.4(7) . . . . ?
C47_1 C48_1 C49_1 C50_1 -1.4(13) . . . . ?
C48_1 C47_1 C56_1 C51_1 -2.8(10) . . . . ?
C48_1 C47_1 C56_1 C55_1 177.1(7) . . . . ?
C48_1 C49_1 C50_1 C51_1 -0.9(12) . . . . ?
C49_1 C50_1 C51_1 C52_1 -179.9(8) . . . . ?
C49_1 C50_1 C51_1 C56_1 1.1(11) . . . . ?
C50_1 C51_1 C52_1 C53_1 180.0(7) . . . . ?
C50_1 C51_1 C56_1 C47_1 0.7(10) . . . . ?
C50_1 C51_1 C56_1 C55_1 -179.2(6) . . . . ?
C51_1 C52_1 C53_1 C54_1 -0.2(12) . . . . ?
C52_1 C51_1 C56_1 C47_1 -178.2(7) . . . . ?
C52_1 C51_1 C56_1 C55_1 1.8(10) . . . . ?
C52_1 C53_1 C54_1 C55_1 0.6(12) . . . . ?
C53_1 C54_1 C55_1 C56_1 0.2(11) . . . . ?
C53_1 C54_1 C55_1 C57_1 -179.3(6) . . . . ?
C54_1 C55_1 C56_1 C47_1 178.7(7) . . . . ?
C54_1 C55_1 C56_1 C51_1 -1.4(9) . . . . ?
C54_1 C55_1 C57_1 C58_1 -176.0(6) . . . . ?
C54_1 C55_1 C57_1 C62_1 2.3(9) . . . . ?
C55_1 C57_1 C58_1 Si4_1 -3.4(8) . . . . ?
C55_1 C57_1 C58_1 C59_1 176.0(6) . . . . ?
C55_1 C57_1 C62_1 C61_1 -177.3(6) . . . . ?
C56_1 C47_1 C48_1 C49_1 3.3(12) . . . . ?
C56_1 C51_1 C52_1 C53_1 -1.1(11) . . . . ?
C56_1 C55_1 C57_1 C58_1 4.5(9) . . . . ?
C56_1 C55_1 C57_1 C62_1 -177.1(6) . . . . ?
C57_1 C55_1 C56_1 C47_1 -1.8(10) . . . . ?
C57_1 C55_1 C56_1 C51_1 178.1(6) . . . . ?
C57_1 C58_1 C59_1 C60_1 1.8(10) . . . . ?
C58_1 Si4_1 C47_1 C48_1 -176.6(6) . . . . ?
C58_1 Si4_1 C47_1 C56_1 2.3(7) . . . . ?
C58_1 Si4_1 C77_1 C78_1 -169.3(6) . . . . ?
C58_1 Si4_1 C81_1 C82_1 -74.0(7) . . . . ?
C58_1 C57_1 C62_1 C61_1 1.1(10) . . . . ?
C58_1 C59_1 C60_1 C61_1 0.2(10) . . . . ?
C58_1 C59_1 C60_1 C66_1 179.4(6) . . . . ?
C59_1 C60_1 C61_1 C62_1 -1.5(9) . . . . ?
C59_1 C60_1 C61_1 C63_1 177.8(6) . . . . ?
C59_1 C60_1 C66_1 C65_1 -176.6(6) . . . . ?
C60_1 C61_1 C62_1 C57_1 0.9(10) . . . . ?
C60_1 C61_1 C63_1 C64_1 -1.6(10) . . . . ?
C61_1 C60_1 C66_1 C65_1 2.7(10) . . . . ?
C61_1 C63_1 C64_1 C65_1 3.6(10) . . . . ?
C61_1 C63_1 C64_1 C75_1 -175.1(6) . . . . ?
C62_1 C57_1 C58_1 Si4_1 178.2(5) . . . . ?
C62_1 C57_1 C58_1 C59_1 -2.3(9) . . . . ?
C62_1 C61_1 C63_1 C64_1 177.7(6) . . . . ?
C63_1 C61_1 C62_1 C57_1 -178.4(6) . . . . ?
C63_1 C64_1 C65_1 Si3_1 179.7(5) . . . . ?
C63_1 C64_1 C65_1 C66_1 -2.4(9) . . . . ?
C63_1 C64_1 C75_1 C74_1 13.9(10) . . . . ?
C63_1 C64_1 C75_1 C76_1 -163.8(6) . . . . ?
C64_1 C65_1 C66_1 C60_1 -0.7(10) . . . . ?
C64_1 C75_1 C76_1 C67_1 -10.0(11) . . . . ?
C64_1 C75_1 C76_1 C71_1 173.4(6) . . . . ?
C65_1 Si3_1 C67_1 C68_1 -170.3(6) . . . . ?
C65_1 Si3_1 C67_1 C76_1 22.1(6) . . . . ?
C65_1 Si3_1 C85_1 C86_1 49.8(7) . . . . ?
C65_1 Si3_1 C89_1 C90_1 -48.6(7) . . . . ?
C65_1 C64_1 C75_1 C74_1 -164.6(7) . . . . ?
C65_1 C64_1 C75_1 C76_1 17.6(10) . . . . ?
C66_1 C60_1 C61_1 C62_1 179.2(6) . . . . ?
C66_1 C60_1 C61_1 C63_1 -1.5(9) . . . . ?
C67_1 Si3_1 C65_1 C64_1 -15.3(6) . . . . ?
C67_1 Si3_1 C65_1 C66_1 166.8(5) . . . . ?
C67_1 Si3_1 C85_1 C86_1 -65.0(7) . . . . ?
C67_1 Si3_1 C89_1 C90_1 62.8(6) . . . . ?
C67_1 C68_1 C69_1 C70_1 5.0(11) . . . . ?
C68_1 C67_1 C76_1 C71_1 -3.1(10) . . . . ?
C68_1 C67_1 C76_1 C75_1 -179.7(6) . . . . ?
C68_1 C69_1 C70_1 C71_1 -3.1(12) . . . . ?
C69_1 C70_1 C71_1 C72_1 175.7(7) . . . . ?
C69_1 C70_1 C71_1 C76_1 -1.8(11) . . . . ?
C70_1 C71_1 C72_1 C73_1 -177.8(8) . . . . ?
C70_1 C71_1 C76_1 C67_1 4.9(10) . . . . ?
C70_1 C71_1 C76_1 C75_1 -178.4(6) . . . . ?
C71_1 C72_1 C73_1 C74_1 -3.0(13) . . . . ?
C72_1 C71_1 C76_1 C67_1 -172.6(6) . . . . ?
C72_1 C71_1 C76_1 C75_1 4.1(10) . . . . ?
C72_1 C73_1 C74_1 C75_1 2.6(14) . . . . ?
C73_1 C74_1 C75_1 C64_1 -176.8(7) . . . . ?
C73_1 C74_1 C75_1 C76_1 1.1(12) . . . . ?
C74_1 C75_1 C76_1 C67_1 172.2(7) . . . . ?
C74_1 C75_1 C76_1 C71_1 -4.4(10) . . . . ?
C75_1 C64_1 C65_1 Si3_1 -1.7(9) . . . . ?
C75_1 C64_1 C65_1 C66_1 176.2(6) . . . . ?
C76_1 C67_1 C68_1 C69_1 -1.8(11) . . . . ?
C76_1 C71_1 C72_1 C73_1 -0.4(12) . . . . ?
C77_1 Si4_1 C47_1 C48_1 66.9(7) . . . . ?
C77_1 Si4_1 C47_1 C56_1 -114.2(6) . . . . ?
C77_1 Si4_1 C58_1 C57_1 120.7(6) . . . . ?
C77_1 Si4_1 C58_1 C59_1 -58.7(6) . . . . ?
C77_1 Si4_1 C81_1 C82_1 47.3(8) . . . . ?
C77_1 C78_1 C79_1 C80_1 69.4(11) . . . . ?
C81_1 Si4_1 C47_1 C48_1 -54.6(7) . . . . ?
C81_1 Si4_1 C47_1 C56_1 124.3(6) . . . . ?
C81_1 Si4_1 C58_1 C57_1 -117.3(6) . . . . ?
C81_1 Si4_1 C58_1 C59_1 63.3(6) . . . . ?
C81_1 Si4_1 C77_1 C78_1 65.3(7) . . . . ?
C81_1 C82_1 C83_1 C84_1 173.8(10) . . . . ?
C85_1 Si3_1 C65_1 C64_1 -135.4(5) . . . . ?
C85_1 Si3_1 C65_1 C66_1 46.7(6) . . . . ?
C85_1 Si3_1 C67_1 C68_1 -49.7(7) . . . . ?
C85_1 Si3_1 C67_1 C76_1 142.6(6) . . . . ?
C85_1 Si3_1 C89_1 C90_1 -173.9(6) . . . . ?
C85_1 C86_1 C87_1 C88_1 176.4(8) . . . . ?
C89_1 Si3_1 C65_1 C64_1 99.5(6) . . . . ?
C89_1 Si3_1 C65_1 C66_1 -78.3(6) . . . . ?
C89_1 Si3_1 C67_1 C68_1 73.8(6) . . . . ?
C89_1 Si3_1 C67_1 C76_1 -93.9(6) . . . . ?
C89_1 Si3_1 C85_1 C86_1 173.6(6) . . . . ?
C89_1 C90_1 C91_1 C92_1 -177.5(8) . . . . ?
